data_4348486
loop_
_publ_author_name
'Joslin, Evan E.'
'Zaragoza, Jan Paulo T.'
'Baglia, Regina A.'
'Siegler, Maxime A.'
'Goldberg, David P.'

_publ_section_title
;
 The Influence of Peripheral Substituent Modification on P(V), Mn(III),
 and Mn(V)(O) Corrolazines: X-ray Crystallography, Electrochemical and
 Spectroscopic Properties, and HAT and OAT Reactivities.
;
_journal_issue 17
_journal_name_full 'Inorganic chemistry'
_journal_page_first 8646
_journal_page_last 8660
_journal_paper_doi 10.1021/acs.inorgchem.6b01219
_journal_volume 55
_journal_year 2016
_chemical_formula_moiety 'C96 H108 N7, C32 H12 B F24, 4.18(C7 H8)'
_chemical_formula_sum 'C157.25 H153.43 B F24 N7'
_chemical_formula_weight 2608.10
_space_group_crystal_system triclinic
_space_group_IT_number 2
_space_group_name_Hall '-P 1'
_space_group_name_H-M_alt 'P -1'
_atom_sites_solution_hydrogens geom
_atom_sites_solution_primary direct
_atom_sites_solution_secondary difmap
_audit_creation_method SHELXL-2013
_cell_angle_alpha 99.8050(11)
_cell_angle_beta 109.3816(13)
_cell_angle_gamma 91.7165(12)
_cell_formula_units_Z 2
_cell_length_a 16.2718(3)
_cell_length_b 19.8352(3)
_cell_length_c 23.4803(3)
_cell_measurement_reflns_used 46100
_cell_measurement_temperature 110(2)
_cell_measurement_theta_max 72.00
_cell_measurement_theta_min 3.30
_cell_volume 7013.9(2)
_computing_cell_refinement
;
CrysAlisPro, Agilent Technologies,
Version 1.171.36.32 (release 02-08-2013 CrysAlis171 .NET)
(compiled Aug  2 2013,16:46:58)
;
_computing_data_collection
;
CrysAlisPro, Agilent Technologies,
Version 1.171.36.32 (release 02-08-2013 CrysAlis171 .NET)
(compiled Aug  2 2013,16:46:58)
;
_computing_data_reduction
;
CrysAlisPro, Agilent Technologies,
Version 1.171.36.32 (release 02-08-2013 CrysAlis171 .NET)
(compiled Aug  2 2013,16:46:58)
;
_computing_molecular_graphics 'SHELXTL v6.10 (Sheldrick, 2008)'
_computing_publication_material 'SHELXTL v6.10 (Sheldrick, 2008)'
_computing_structure_refinement 'SHELXL-2013 (Sheldrick, 2013)'
_computing_structure_solution 'SHELXS-2013 (Sheldrick, 2013)'
_diffrn_ambient_temperature 110(2)
_diffrn_measured_fraction_theta_full 1.000
_diffrn_measured_fraction_theta_max 1.000
_diffrn_measurement_device_type 'SuperNova, Dual, Cu at zero, Atlas'
_diffrn_measurement_method '\w scans'
_diffrn_radiation_monochromator mirror
_diffrn_radiation_source 'SuperNova (Cu) X-ray Source'
_diffrn_radiation_type CuK\a
_diffrn_radiation_wavelength 1.54178
_diffrn_reflns_av_R_equivalents 0.0249
_diffrn_reflns_av_unetI/netI 0.0224
_diffrn_reflns_Laue_measured_fraction_full 1.000
_diffrn_reflns_Laue_measured_fraction_max 1.000
_diffrn_reflns_limit_h_max 20
_diffrn_reflns_limit_h_min -15
_diffrn_reflns_limit_k_max 24
_diffrn_reflns_limit_k_min -24
_diffrn_reflns_limit_l_max 28
_diffrn_reflns_limit_l_min -28
_diffrn_reflns_number 93671
_diffrn_reflns_point_group_measured_fraction_full 1.000
_diffrn_reflns_point_group_measured_fraction_max 1.000
_diffrn_reflns_theta_full 67.679
_diffrn_reflns_theta_max 71.896
_diffrn_reflns_theta_min 2.891
_exptl_absorpt_coefficient_mu 0.782
_exptl_absorpt_correction_T_max 0.927
_exptl_absorpt_correction_T_min 0.796
_exptl_absorpt_correction_type analytical
_exptl_absorpt_process_details
;
CrysAlisPro, Agilent Technologies,
Version 1.171.36.32 (release 02-08-2013 CrysAlis171 .NET)
(compiled Aug  2 2013,16:46:58)
Analytical numeric absorption correction using a multifaceted crystal
			model based on expressions derived by R.C. Clark & J.S. Reid.
(Clark, R. C. & Reid, J. S. (1995). Acta Cryst. A51, 887-897)
;
_exptl_crystal_colour 'dark brown'
_exptl_crystal_density_diffrn 1.235
_exptl_crystal_description block
_exptl_crystal_F_000 2734
_exptl_crystal_size_max 0.45
_exptl_crystal_size_mid 0.24
_exptl_crystal_size_min 0.12
_refine_diff_density_max 0.778
_refine_diff_density_min -0.579
_refine_diff_density_rms 0.055
_refine_ls_extinction_method none
_refine_ls_goodness_of_fit_ref 1.025
_refine_ls_hydrogen_treatment constr
_refine_ls_matrix_type full
_refine_ls_number_parameters 1999
_refine_ls_number_reflns 27531
_refine_ls_number_restraints 1005
_refine_ls_restrained_S_all 1.055
_refine_ls_R_factor_all 0.0664
_refine_ls_R_factor_gt 0.0586
_refine_ls_shift/su_max 0.005
_refine_ls_shift/su_mean 0.000
_refine_ls_structure_factor_coef Fsqd
_refine_ls_weighting_details
;
 w=1/[\s^2^(Fo^2^)+(0.1019P)^2^+4.3732P]
 where P=(Fo^2^+2Fc^2^)/3
;
_refine_ls_weighting_scheme calc
_refine_ls_wR_factor_gt 0.1689
_refine_ls_wR_factor_ref 0.1779
_reflns_Friedel_coverage 0.000
_reflns_number_gt 23693
_reflns_number_total 27531
_reflns_threshold_expression 'I > 2\s(I)'
_cod_data_source_file ic6b01219_si_002.cif
_cod_data_source_block TBP8CzH3
_cod_database_code 4348486
_shelx_space_group_comment
;
The symmetry employed for this shelxl refinement is uniquely defined
by the following loop, which should always be used as a source of
symmetry information in preference to the above space-group names.
They are only intended as comments.
;
_shelxl_version_number 2013-2

loop_
_space_group_symop_operation_xyz
'x, y, z'
'-x, -y, -z'

loop_
_atom_site_label
_atom_site_type_symbol
_atom_site_fract_x
_atom_site_fract_y
_atom_site_fract_z
_atom_site_U_iso_or_equiv
_atom_site_adp_type
_atom_site_occupancy
_atom_site_site_symmetry_order
_atom_site_calc_flag
_atom_site_refinement_flags_posn
_atom_site_refinement_flags_adp
_atom_site_refinement_flags_occupancy
_atom_site_disorder_assembly
_atom_site_disorder_group
C1 C -0.12123(11) -0.04231(9) 0.38477(8) 0.0227(3) Uani 1 1 d . . . . .
C2 C -0.19802(11) -0.08783(9) 0.37590(8) 0.0229(3) Uani 1 1 d . . . . .
C3 C -0.22127(11) -0.06591(9) 0.42701(8) 0.0231(3) Uani 1 1 d . . . . .
C4 C -0.15646(11) -0.00821(9) 0.46477(8) 0.0224(3) Uani 1 1 d . . . . .
C5 C -0.10811(11) 0.08435(9) 0.54893(8) 0.0235(3) Uani 1 1 d . . . . .
C6 C -0.11752(11) 0.12963(9) 0.60099(8) 0.0238(3) Uani 1 1 d . . . . .
C7 C -0.05613(11) 0.18632(9) 0.61624(8) 0.0245(3) Uani 1 1 d . . . . .
C8 C -0.01110(11) 0.17492(9) 0.57334(8) 0.0244(3) Uani 1 1 d . . . . .
C9 C 0.08853(11) 0.20551(9) 0.52287(8) 0.0257(3) Uani 1 1 d . . . . .
C10 C 0.14510(11) 0.25440(9) 0.50954(8) 0.0263(3) Uani 1 1 d . . . . .
C11 C 0.14670(11) 0.22555(9) 0.45225(8) 0.0258(3) Uani 1 1 d . . . . .
C12 C 0.09614(11) 0.15826(9) 0.43482(8) 0.0254(3) Uani 1 1 d . . . . .
C13 C 0.07025(11) 0.10197(9) 0.38493(8) 0.0253(3) Uani 1 1 d . . . . .
C14 C 0.07546(11) 0.07691(9) 0.32455(8) 0.0254(3) Uani 1 1 d . . . . .
C15 C 0.02082(11) 0.01555(9) 0.29916(8) 0.0250(3) Uani 1 1 d . . . . .
C16 C -0.01847(11) 0.00482(9) 0.34375(8) 0.0240(3) Uani 1 1 d . . . . .
C17 C -0.24014(11) -0.13957(9) 0.31925(8) 0.0230(3) Uani 1 1 d . . . . .
C18 C -0.19048(11) -0.18426(9) 0.29449(8) 0.0246(3) Uani 1 1 d . . . . .
H18 H -0.1291 -0.1818 0.3151 0.030 Uiso 1 1 calc R U . . .
C19 C -0.22858(11) -0.23221(9) 0.24050(8) 0.0255(3) Uani 1 1 d . . . . .
H19 H -0.1928 -0.2620 0.2252 0.031 Uiso 1 1 calc R U . . .
C20 C -0.31827(12) -0.23751(9) 0.20826(8) 0.0257(3) Uani 1 1 d . . . . .
C21 C -0.36786(12) -0.19202(10) 0.23270(9) 0.0298(4) Uani 1 1 d . . . . .
H21 H -0.4290 -0.1939 0.2116 0.036 Uiso 1 1 calc R U . . .
C22 C -0.33013(12) -0.14433(9) 0.28687(8) 0.0283(4) Uani 1 1 d . . . . .
H22 H -0.3658 -0.1145 0.3022 0.034 Uiso 1 1 calc R U . . .
C23 C -0.36295(12) -0.29032(9) 0.14895(9) 0.0301(4) Uani 1 1 d . . . . .
C24 C -0.29851(16) -0.33470(13) 0.13017(12) 0.0507(6) Uani 1 1 d . . . . .
H24A H -0.2547 -0.3055 0.1229 0.076 Uiso 1 1 calc R U . . .
H24B H -0.3298 -0.3679 0.0924 0.076 Uiso 1 1 calc R U . . .
H24C H -0.2693 -0.3593 0.1631 0.076 Uiso 1 1 calc R U . . .
C25 C -0.43282(17) -0.33649(13) 0.15874(12) 0.0499(6) Uani 1 1 d . . . . .
H25A H -0.4048 -0.3607 0.1922 0.075 Uiso 1 1 calc R U . . .
H25B H -0.4623 -0.3700 0.1209 0.075 Uiso 1 1 calc R U . . .
H25C H -0.4758 -0.3081 0.1694 0.075 Uiso 1 1 calc R U . . .
C26 C -0.40839(18) -0.25304(13) 0.09690(11) 0.0502(6) Uani 1 1 d . . . . .
H26A H -0.4500 -0.2239 0.1086 0.075 Uiso 1 1 calc R U . . .
H26B H -0.4398 -0.2868 0.0596 0.075 Uiso 1 1 calc R U . . .
H26C H -0.3646 -0.2245 0.0891 0.075 Uiso 1 1 calc R U . . .
C27 C -0.29382(11) -0.09222(9) 0.44406(8) 0.0241(3) Uani 1 1 d . . . . .
C28 C -0.32751(12) -0.16099(9) 0.42519(8) 0.0274(4) Uani 1 1 d . . . . .
H28 H -0.3043 -0.1914 0.3998 0.033 Uiso 1 1 calc R U . . .
C29 C -0.39445(12) -0.18610(9) 0.44271(8) 0.0285(4) Uani 1 1 d . . . . .
H29 H -0.4164 -0.2331 0.4286 0.034 Uiso 1 1 calc R U . . .
C30 C -0.43010(12) -0.14370(10) 0.48058(8) 0.0276(4) Uani 1 1 d . . . . .
C31 C -0.39654(12) -0.07496(10) 0.49901(9) 0.0297(4) Uani 1 1 d . . . . .
H31 H -0.4194 -0.0448 0.5248 0.036 Uiso 1 1 calc R U . . .
C32 C -0.33097(12) -0.04919(9) 0.48101(8) 0.0275(4) Uani 1 1 d . . . . .
H32 H -0.3109 -0.0018 0.4938 0.033 Uiso 1 1 calc R U . . .
C33 C -0.50062(13) -0.16991(10) 0.50363(9) 0.0329(4) Uani 1 1 d . . . . .
C34 C -0.54145(18) -0.24176(13) 0.46880(14) 0.0570(7) Uani 1 1 d . . . . .
H34A H -0.5690 -0.2408 0.4250 0.085 Uiso 1 1 calc R U . . .
H34B H -0.5857 -0.2569 0.4850 0.085 Uiso 1 1 calc R U . . .
H34C H -0.4959 -0.2737 0.4741 0.085 Uiso 1 1 calc R U . . .
C35 C -0.57381(13) -0.12155(12) 0.49586(10) 0.0373(4) Uani 1 1 d . . . . .
H35A H -0.5501 -0.0764 0.5219 0.056 Uiso 1 1 calc R U . . .
H35B H -0.6203 -0.1407 0.5080 0.056 Uiso 1 1 calc R U . . .
H35C H -0.5978 -0.1167 0.4527 0.056 Uiso 1 1 calc R U . . .
C36 C -0.45756(15) -0.17197(14) 0.57243(11) 0.0448(5) Uani 1 1 d . . . . .
H36A H -0.4116 -0.2036 0.5776 0.067 Uiso 1 1 calc R U . . .
H36B H -0.5018 -0.1878 0.5883 0.067 Uiso 1 1 calc R U . . .
H36C H -0.4318 -0.1258 0.5952 0.067 Uiso 1 1 calc R U . . .
C37 C -0.18622(11) 0.11846(9) 0.62700(8) 0.0248(3) Uani 1 1 d . . . . .
C38 C -0.22063(12) 0.05207(9) 0.62479(8) 0.0261(3) Uani 1 1 d . . . . .
H38 H -0.1981 0.0135 0.6071 0.031 Uiso 1 1 calc R U . . .
C39 C -0.28691(12) 0.04197(10) 0.64797(8) 0.0284(4) Uani 1 1 d . . . . .
H39 H -0.3094 -0.0036 0.6456 0.034 Uiso 1 1 calc R U . . .
C40 C -0.32172(12) 0.09734(10) 0.67493(8) 0.0286(4) Uani 1 1 d . . . . .
C41 C -0.28796(12) 0.16299(10) 0.67671(9) 0.0321(4) Uani 1 1 d . . . . .
H41 H -0.3106 0.2015 0.6945 0.038 Uiso 1 1 calc R U . . .
C42 C -0.22170(12) 0.17381(10) 0.65313(9) 0.0298(4) Uani 1 1 d . . . . .
H42 H -0.2002 0.2194 0.6548 0.036 Uiso 1 1 calc R U . . .
C43 C -0.39107(13) 0.08272(12) 0.70331(9) 0.0361(4) Uani 1 1 d . . . . .
C44 C -0.46913(16) 0.03665(15) 0.65535(13) 0.0545(7) Uani 1 1 d . . . . .
H44A H -0.5126 0.0271 0.6742 0.082 Uiso 1 1 calc R U . . .
H44B H -0.4491 -0.0067 0.6402 0.082 Uiso 1 1 calc R U . . .
H44C H -0.4956 0.0600 0.6210 0.082 Uiso 1 1 calc R U . . .
C45 C -0.34799(18) 0.04601(16) 0.75674(12) 0.0564(7) Uani 1 1 d . . . . .
H45A H -0.3913 0.0341 0.7750 0.085 Uiso 1 1 calc R U . . .
H45B H -0.2996 0.0764 0.7880 0.085 Uiso 1 1 calc R U . . .
H45C H -0.3256 0.0040 0.7414 0.085 Uiso 1 1 calc R U . . .
C46 C -0.42559(14) 0.14823(13) 0.72709(10) 0.0436(5) Uani 1 1 d . . . . .
H46A H -0.4542 0.1711 0.6928 0.065 Uiso 1 1 calc R U . . .
H46B H -0.3768 0.1790 0.7576 0.065 Uiso 1 1 calc R U . . .
H46C H -0.4679 0.1367 0.7462 0.065 Uiso 1 1 calc R U . . .
C47 C -0.03453(11) 0.24774(9) 0.66594(8) 0.0250(3) Uani 1 1 d . . . . .
C48 C -0.01301(12) 0.24199(9) 0.72750(8) 0.0278(4) Uani 1 1 d . . . . .
H48 H -0.0136 0.1978 0.7380 0.033 Uiso 1 1 calc R U . . .
C49 C 0.00932(13) 0.30036(10) 0.77371(9) 0.0322(4) Uani 1 1 d . . . . .
H49 H 0.0239 0.2952 0.8153 0.039 Uiso 1 1 calc R U . . .
C50 C 0.01081(13) 0.36627(10) 0.76065(9) 0.0343(4) Uani 1 1 d . . . . .
C51 C -0.01021(14) 0.37149(10) 0.69901(10) 0.0363(4) Uani 1 1 d . . . . .
H51 H -0.0092 0.4157 0.6886 0.044 Uiso 1 1 calc R U . . .
C52 C -0.03253(13) 0.31358(10) 0.65246(9) 0.0324(4) Uani 1 1 d . . . . .
H52 H -0.0466 0.3188 0.6109 0.039 Uiso 1 1 calc R U . . .
C53 C 0.03328(16) 0.43181(11) 0.81084(11) 0.0448(5) Uani 1 1 d . . . . .
C54 C 0.0624(3) 0.41583(16) 0.87493(13) 0.0839(11) Uani 1 1 d . . . . .
H54A H 0.0138 0.3906 0.8806 0.126 Uiso 1 1 calc R U . . .
H54B H 0.0802 0.4588 0.9053 0.126 Uiso 1 1 calc R U . . .
H54C H 0.1119 0.3877 0.8804 0.126 Uiso 1 1 calc R U . . .
C55 C -0.0445(2) 0.47456(17) 0.79919(18) 0.0859(12) Uani 1 1 d . . . . .
H55A H -0.0612 0.4839 0.7574 0.129 Uiso 1 1 calc R U . . .
H55B H -0.0287 0.5181 0.8289 0.129 Uiso 1 1 calc R U . . .
H55C H -0.0939 0.4493 0.8038 0.129 Uiso 1 1 calc R U . . .
C56 C 0.1105(2) 0.47516(15) 0.80657(15) 0.0667(8) Uani 1 1 d . . . . .
H56A H 0.1602 0.4474 0.8103 0.100 Uiso 1 1 calc R U . . .
H56B H 0.1276 0.5156 0.8399 0.100 Uiso 1 1 calc R U . . .
H56C H 0.0929 0.4900 0.7669 0.100 Uiso 1 1 calc R U . . .
C57 C 0.18567(12) 0.31946(9) 0.55217(9) 0.0287(4) Uani 1 1 d . . . . .
C58 C 0.22153(12) 0.31937(10) 0.61516(9) 0.0301(4) Uani 1 1 d . . . . .
H58 H 0.2198 0.2774 0.6293 0.036 Uiso 1 1 calc R U . . .
C59 C 0.25969(14) 0.37927(11) 0.65764(10) 0.0376(4) Uani 1 1 d . . . . .
H59 H 0.2838 0.3774 0.7001 0.045 Uiso 1 1 calc R U . . .
C60 C 0.26310(17) 0.44203(11) 0.63906(11) 0.0452(5) Uani 1 1 d . . . . .
C61 C 0.22659(17) 0.44184(11) 0.57607(12) 0.0476(5) Uani 1 1 d . . . . .
H61 H 0.2276 0.4840 0.5621 0.057 Uiso 1 1 calc R U . . .
C62 C 0.18892(14) 0.38233(11) 0.53325(10) 0.0379(4) Uani 1 1 d . . . . .
H62 H 0.1652 0.3843 0.4908 0.045 Uiso 1 1 calc R U . . .
C63 C 0.3035(3) 0.50826(14) 0.68607(15) 0.0750(9) Uani 0.588(7) 1 d D U P A 1
C64 C 0.2183(5) 0.5490(3) 0.6896(4) 0.089(2) Uani 0.588(7) 1 d D U P A 1
H64A H 0.1879 0.5613 0.6497 0.133 Uiso 0.588(7) 1 calc R U P A 1
H64B H 0.2379 0.5908 0.7213 0.133 Uiso 0.588(7) 1 calc R U P A 1
H64C H 0.1784 0.5192 0.6999 0.133 Uiso 0.588(7) 1 calc R U P A 1
C65 C 0.3427(6) 0.4966(3) 0.7525(3) 0.091(2) Uani 0.588(7) 1 d D U P A 1
H65A H 0.2971 0.4752 0.7641 0.137 Uiso 0.588(7) 1 calc R U P A 1
H65B H 0.3662 0.5408 0.7804 0.137 Uiso 0.588(7) 1 calc R U P A 1
H65C H 0.3899 0.4663 0.7555 0.137 Uiso 0.588(7) 1 calc R U P A 1
C66 C 0.3564(7) 0.5545(5) 0.6673(4) 0.092(3) Uani 0.588(7) 1 d D U P A 1
H66A H 0.4103 0.5340 0.6669 0.138 Uiso 0.588(7) 1 calc R U P A 1
H66B H 0.3712 0.5985 0.6964 0.138 Uiso 0.588(7) 1 calc R U P A 1
H66C H 0.3234 0.5621 0.6260 0.138 Uiso 0.588(7) 1 calc R U P A 1
C63' C 0.3035(3) 0.50826(14) 0.68607(15) 0.0750(9) Uani 0.412(7) 1 d D U P A 2
C64' C 0.2606(9) 0.5231(6) 0.7302(5) 0.106(3) Uani 0.412(7) 1 d D U P A 2
H64D H 0.1982 0.5259 0.7089 0.158 Uiso 0.412(7) 1 calc R U P A 2
H64E H 0.2864 0.5671 0.7576 0.158 Uiso 0.412(7) 1 calc R U P A 2
H64F H 0.2678 0.4866 0.7543 0.158 Uiso 0.412(7) 1 calc R U P A 2
C65' C 0.4060(6) 0.4935(4) 0.7213(5) 0.095(3) Uani 0.412(7) 1 d D U P A 2
H65D H 0.4064 0.4520 0.7388 0.142 Uiso 0.412(7) 1 calc R U P A 2
H65E H 0.4353 0.5327 0.7542 0.142 Uiso 0.412(7) 1 calc R U P A 2
H65F H 0.4369 0.4870 0.6916 0.142 Uiso 0.412(7) 1 calc R U P A 2
C66' C 0.3186(10) 0.5651(6) 0.6529(6) 0.103(5) Uani 0.412(7) 1 d D U P A 2
H66D H 0.2621 0.5788 0.6289 0.154 Uiso 0.412(7) 1 calc R U P A 2
H66E H 0.3504 0.5480 0.6253 0.154 Uiso 0.412(7) 1 calc R U P A 2
H66F H 0.3530 0.6049 0.6833 0.154 Uiso 0.412(7) 1 calc R U P A 2
C67 C 0.18494(12) 0.25933(9) 0.41431(8) 0.0268(4) Uani 1 1 d . . . . .
C68 C 0.26998(12) 0.29157(10) 0.43797(9) 0.0321(4) Uani 1 1 d . . . . .
H68 H 0.3069 0.2879 0.4781 0.039 Uiso 1 1 calc R U . . .
C69 C 0.30083(13) 0.32890(11) 0.40324(10) 0.0354(4) Uani 1 1 d . . . . .
H69 H 0.3589 0.3504 0.4201 0.042 Uiso 1 1 calc R U . . .
C70 C 0.24881(14) 0.33575(10) 0.34410(9) 0.0324(4) Uani 1 1 d . . . . .
C71 C 0.16494(13) 0.30208(10) 0.32052(9) 0.0331(4) Uani 1 1 d . . . . .
H71 H 0.1285 0.3048 0.2801 0.040 Uiso 1 1 calc R U . . .
C72 C 0.13339(12) 0.26442(10) 0.35496(9) 0.0295(4) Uani 1 1 d . . . . .
H72 H 0.0758 0.2419 0.3377 0.035 Uiso 1 1 calc R U . . .
C73 C 0.28403(16) 0.37899(11) 0.30758(11) 0.0419(5) Uani 0.683(4) 1 d D U P B 1
C74 C 0.3008(3) 0.45444(19) 0.3425(2) 0.0602(11) Uani 0.683(4) 1 d D U P B 1
H74A H 0.3451 0.4575 0.3834 0.090 Uiso 0.683(4) 1 calc R U P B 1
H74B H 0.2463 0.4701 0.3469 0.090 Uiso 0.683(4) 1 calc R U P B 1
H74C H 0.3217 0.4835 0.3194 0.090 Uiso 0.683(4) 1 calc R U P B 1
C75 C 0.3654(2) 0.3524(2) 0.30097(18) 0.0522(9) Uani 0.683(4) 1 d D U P B 1
H75A H 0.4105 0.3573 0.3417 0.078 Uiso 0.683(4) 1 calc R U P B 1
H75B H 0.3860 0.3785 0.2757 0.078 Uiso 0.683(4) 1 calc R U P B 1
H75C H 0.3534 0.3037 0.2812 0.078 Uiso 0.683(4) 1 calc R U P B 1
C76 C 0.2152(3) 0.3784(2) 0.24303(17) 0.0492(9) Uani 0.683(4) 1 d D U P B 1
H76A H 0.2393 0.4069 0.2210 0.074 Uiso 0.683(4) 1 calc R U P B 1
H76B H 0.1622 0.3969 0.2478 0.074 Uiso 0.683(4) 1 calc R U P B 1
H76C H 0.2009 0.3312 0.2197 0.074 Uiso 0.683(4) 1 calc R U P B 1
C73' C 0.28403(16) 0.37899(11) 0.30758(11) 0.0419(5) Uani 0.317(4) 1 d D U P B 2
C74' C 0.2927(6) 0.3276(4) 0.2504(4) 0.057(2) Uani 0.317(4) 1 d D U P B 2
H74D H 0.2358 0.3022 0.2262 0.085 Uiso 0.317(4) 1 calc R U P B 2
H74E H 0.3355 0.2952 0.2652 0.085 Uiso 0.317(4) 1 calc R U P B 2
H74F H 0.3122 0.3538 0.2247 0.085 Uiso 0.317(4) 1 calc R U P B 2
C75' C 0.2271(6) 0.4316(4) 0.2863(4) 0.055(2) Uani 0.317(4) 1 d D U P B 2
H75D H 0.1686 0.4098 0.2607 0.082 Uiso 0.317(4) 1 calc R U P B 2
H75E H 0.2513 0.4567 0.2620 0.082 Uiso 0.317(4) 1 calc R U P B 2
H75F H 0.2232 0.4636 0.3218 0.082 Uiso 0.317(4) 1 calc R U P B 2
C76' C 0.3815(6) 0.4130(5) 0.3434(4) 0.059(2) Uani 0.317(4) 1 d D U P B 2
H76D H 0.3989 0.4414 0.3183 0.089 Uiso 0.317(4) 1 calc R U P B 2
H76E H 0.4211 0.3768 0.3515 0.089 Uiso 0.317(4) 1 calc R U P B 2
H76F H 0.3843 0.4418 0.3824 0.089 Uiso 0.317(4) 1 calc R U P B 2
C77 C 0.12606(11) 0.10600(9) 0.29110(8) 0.0263(3) Uani 1 1 d . . . . .
C78 C 0.21665(12) 0.12100(9) 0.31494(8) 0.0268(4) Uani 1 1 d . . . . .
H78 H 0.2471 0.1224 0.3574 0.032 Uiso 1 1 calc R U . . .
C79 C 0.26262(12) 0.13398(10) 0.27690(9) 0.0301(4) Uani 1 1 d . . . . .
H79 H 0.3243 0.1441 0.2939 0.036 Uiso 1 1 calc R U . . .
C80 C 0.22016(12) 0.13245(10) 0.21426(9) 0.0311(4) Uani 1 1 d . . . . .
C81 C 0.12865(12) 0.12350(11) 0.19228(9) 0.0327(4) Uani 1 1 d . . . . .
H81 H 0.0977 0.1266 0.1508 0.039 Uiso 1 1 calc R U . . .
C82 C 0.08248(12) 0.11024(11) 0.22965(9) 0.0316(4) Uani 1 1 d . . . . .
H82 H 0.0204 0.1039 0.2134 0.038 Uiso 1 1 calc R U . . .
C83 C 0.26758(14) 0.13448(13) 0.16792(10) 0.0406(5) Uani 1 1 d . . . . .
C84 C 0.23885(18) 0.19287(17) 0.13236(14) 0.0610(7) Uani 1 1 d . . . . .
H84A H 0.2574 0.2372 0.1608 0.091 Uiso 1 1 calc R U . . .
H84B H 0.1750 0.1879 0.1130 0.091 Uiso 1 1 calc R U . . .
H84C H 0.2658 0.1908 0.1005 0.091 Uiso 1 1 calc R U . . .
C85 C 0.36713(14) 0.14420(15) 0.19864(12) 0.0479(6) Uani 1 1 d . . . . .
H85A H 0.3840 0.1879 0.2281 0.072 Uiso 1 1 calc R U . . .
H85B H 0.3944 0.1446 0.1672 0.072 Uiso 1 1 calc R U . . .
H85C H 0.3868 0.1064 0.2203 0.072 Uiso 1 1 calc R U . . .
C86 C 0.24317(16) 0.06537(15) 0.12249(11) 0.0510(6) Uani 1 1 d . . . . .
H86A H 0.2736 0.0648 0.0927 0.076 Uiso 1 1 calc R U . . .
H86B H 0.1798 0.0593 0.1007 0.076 Uiso 1 1 calc R U . . .
H86C H 0.2606 0.0279 0.1451 0.076 Uiso 1 1 calc R U . . .
C87 C 0.00805(12) -0.03454(9) 0.24221(8) 0.0262(3) Uani 1 1 d . . . . .
C88 C 0.07919(12) -0.05267(11) 0.22390(8) 0.0315(4) Uani 1 1 d . . . . .
H88 H 0.1362 -0.0315 0.2478 0.038 Uiso 1 1 calc R U . . .
C89 C 0.06726(12) -0.10109(11) 0.17136(9) 0.0335(4) Uani 1 1 d . . . . .
H89 H 0.1166 -0.1123 0.1597 0.040 Uiso 1 1 calc R U . . .
C90 C -0.01529(12) -0.13419(10) 0.13464(8) 0.0292(4) Uani 1 1 d . . . . .
C91 C -0.08558(12) -0.11649(10) 0.15381(8) 0.0278(4) Uani 1 1 d . . . . .
H91 H -0.1423 -0.1386 0.1306 0.033 Uiso 1 1 calc R U . . .
C92 C -0.07435(11) -0.06725(10) 0.20620(8) 0.0269(4) Uani 1 1 d . . . . .
H92 H -0.1237 -0.0557 0.2177 0.032 Uiso 1 1 calc R U . . .
C93 C -0.02706(13) -0.18346(11) 0.07428(9) 0.0365(4) Uani 1 1 d . . . . .
C94 C -0.02091(18) -0.13965(14) 0.02742(10) 0.0518(6) Uani 1 1 d . . . . .
H94A H -0.0248 -0.1699 -0.0112 0.078 Uiso 1 1 calc R U . . .
H94B H 0.0351 -0.1111 0.0438 0.078 Uiso 1 1 calc R U . . .
H94C H -0.0691 -0.1101 0.0198 0.078 Uiso 1 1 calc R U . . .
C95 C -0.11598(15) -0.22620(14) 0.04895(11) 0.0500(6) Uani 1 1 d . . . . .
H95A H -0.1197 -0.2586 0.0115 0.075 Uiso 1 1 calc R U . . .
H95B H -0.1629 -0.1956 0.0394 0.075 Uiso 1 1 calc R U . . .
H95C H -0.1222 -0.2517 0.0798 0.075 Uiso 1 1 calc R U . . .
C96 C 0.04509(15) -0.23283(12) 0.08291(11) 0.0459(5) Uani 1 1 d . . . . .
H96A H 0.0435 -0.2591 0.1144 0.069 Uiso 1 1 calc R U . . .
H96B H 0.1023 -0.2064 0.0959 0.069 Uiso 1 1 calc R U . . .
H96C H 0.0356 -0.2645 0.0439 0.069 Uiso 1 1 calc R U . . .
N1 N -0.09615(9) 0.00375(7) 0.43695(6) 0.0233(3) Uani 1 1 d . . . . .
N2 N -0.15961(9) 0.02759(7) 0.51687(6) 0.0231(3) Uani 1 1 d . . . . .
N3 N -0.04159(9) 0.11423(7) 0.53515(7) 0.0241(3) Uani 1 1 d . . . . .
H3 H -0.0220 0.0963 0.5058 0.029 Uiso 1 1 calc R U . . .
N4 N 0.05383(10) 0.21678(8) 0.56881(7) 0.0255(3) Uani 1 1 d . . . . .
H4 H 0.0748 0.2537 0.5976 0.031 Uiso 1 1 calc R U . . .
N5 N 0.06304(10) 0.14939(8) 0.48023(7) 0.0266(3) Uani 1 1 d . . . . .
N6 N 0.01434(10) 0.05355(8) 0.39296(7) 0.0256(3) Uani 1 1 d . . . . .
H6 H 0.0021 0.0551 0.4269 0.031 Uiso 1 1 calc R U . . .
N7 N -0.08119(9) -0.04313(7) 0.34140(6) 0.0235(3) Uani 1 1 d . . . . .
H7 H -0.0976 -0.0775 0.3097 0.028 Uiso 1 1 calc R U . . .
B1 B 0.40296(13) -0.20745(10) -0.09937(9) 0.0261(4) Uani 1 1 d . . . . .
C97 C 0.33763(12) -0.18749(9) -0.06003(8) 0.0274(4) Uani 1 1 d . . . . .
C98 C 0.35100(12) -0.20570(10) -0.00299(8) 0.0295(4) Uani 1 1 d . . . . .
H98 H 0.3995 -0.2306 0.0136 0.035 Uiso 1 1 calc R U . . .
C99 C 0.29564(13) -0.18866(11) 0.03036(9) 0.0334(4) Uani 1 1 d . . . . .
C100 C 0.22476(13) -0.15186(11) 0.00840(9) 0.0351(4) Uani 1 1 d . . . . .
H100 H 0.1865 -0.1408 0.0309 0.042 Uiso 1 1 calc R U . . .
C101 C 0.21122(12) -0.13149(10) -0.04744(9) 0.0319(4) Uani 1 1 d . . . . .
C102 C 0.26677(12) -0.14833(9) -0.08045(9) 0.0289(4) Uani 1 1 d . . . . .
H102 H 0.2566 -0.1329 -0.1181 0.035 Uiso 1 1 calc R U . . .
C103 C 0.30925(15) -0.21563(13) 0.08795(10) 0.0430(5) Uani 1 1 d . . . . .
C104 C 0.13083(14) -0.09630(11) -0.07370(11) 0.0389(5) Uani 1 1 d . . . . .
C105 C 0.34882(12) -0.22632(9) -0.17357(8) 0.0266(3) Uani 1 1 d . . . . .
C106 C 0.26039(12) -0.25057(10) -0.19841(9) 0.0305(4) Uani 1 1 d . . . . .
H106 H 0.2287 -0.2538 -0.1714 0.037 Uiso 1 1 calc R U . . .
C107 C 0.21727(13) -0.27014(11) -0.26143(9) 0.0336(4) Uani 1 1 d . . . . .
C108 C 0.26103(13) -0.26873(10) -0.30268(9) 0.0320(4) Uani 1 1 d . . . . .
H108 H 0.2316 -0.2828 -0.3457 0.038 Uiso 1 1 calc R U . . .
C109 C 0.34923(13) -0.24615(10) -0.27909(9) 0.0302(4) Uani 1 1 d . . . . .
C110 C 0.39183(12) -0.22526(9) -0.21631(9) 0.0289(4) Uani 1 1 d . . . . .
H110 H 0.4523 -0.2097 -0.2017 0.035 Uiso 1 1 calc R U . . .
C111 C 0.12130(15) -0.29227(15) -0.28370(10) 0.0490(6) Uani 1 1 d . . . . .
C112 C 0.40125(15) -0.24503(11) -0.32086(10) 0.0390(5) Uani 1 1 d . . . . .
C113 C 0.47407(11) -0.14039(9) -0.08055(8) 0.0262(3) Uani 1 1 d . . . . .
C114 C 0.46139(12) -0.08677(9) -0.11313(8) 0.0275(4) Uani 1 1 d . . . . .
H114 H 0.4124 -0.0911 -0.1499 0.033 Uiso 1 1 calc R U . . .
C115 C 0.51852(13) -0.02683(9) -0.09342(9) 0.0296(4) Uani 1 1 d . . . . .
C116 C 0.59099(12) -0.01839(10) -0.04025(9) 0.0309(4) Uani 1 1 d . . . . .
H116 H 0.6297 0.0224 -0.0267 0.037 Uiso 1 1 calc R U . . .
C117 C 0.60527(12) -0.07114(10) -0.00744(9) 0.0294(4) Uani 1 1 d . . . . .
C118 C 0.54785(12) -0.13057(9) -0.02679(9) 0.0279(4) Uani 1 1 d . . . . .
H118 H 0.5590 -0.1655 -0.0029 0.033 Uiso 1 1 calc R U . . .
C119 C 0.50249(15) 0.02861(11) -0.13073(10) 0.0385(4) Uani 0.723(10) 1 d D U P C 1
F13 F 0.4613(4) 0.0785(2) -0.1097(3) 0.0718(13) Uani 0.723(10) 1 d D U P C 1
F14 F 0.4639(4) 0.0065(3) -0.1899(2) 0.0719(16) Uani 0.723(10) 1 d D U P C 1
F15 F 0.5792(2) 0.0624(2) -0.12506(17) 0.0479(8) Uani 0.723(10) 1 d D U P C 1
C11C C 0.50249(15) 0.02861(11) -0.13073(10) 0.0385(4) Uani 0.277(10) 1 d D U P C 2
F13' F 0.4199(7) 0.0508(6) -0.1409(6) 0.065(2) Uani 0.277(10) 1 d D U P C 2
F14' F 0.4859(9) 0.0006(8) -0.1903(5) 0.051(2) Uani 0.277(10) 1 d D U P C 2
F15' F 0.5553(10) 0.0801(6) -0.1171(7) 0.088(4) Uani 0.277(10) 1 d D U P C 2
C120 C 0.68660(13) -0.06380(11) 0.04782(10) 0.0352(4) Uani 1 1 d . . . . .
C121 C 0.44828(12) -0.27846(9) -0.08487(8) 0.0271(4) Uani 1 1 d . . . . .
C122 C 0.53227(13) -0.29107(10) -0.08494(9) 0.0313(4) Uani 1 1 d . . . . .
H122 H 0.5672 -0.2557 -0.0912 0.038 Uiso 1 1 calc R U . . .
C123 C 0.56668(14) -0.35332(11) -0.07625(10) 0.0366(4) Uani 1 1 d . . . . .
C124 C 0.51817(14) -0.40651(10) -0.06698(10) 0.0371(4) Uani 1 1 d . . . . .
H124 H 0.5417 -0.4489 -0.0605 0.045 Uiso 1 1 calc R U . . .
C125 C 0.43425(14) -0.39567(10) -0.06743(9) 0.0356(4) Uani 1 1 d . . . . .
C126 C 0.39994(12) -0.33343(10) -0.07670(9) 0.0307(4) Uani 1 1 d . . . . .
H126 H 0.3418 -0.3280 -0.0775 0.037 Uiso 1 1 calc R U . . .
C127 C 0.65738(18) -0.36370(13) -0.07667(15) 0.0573(7) Uani 0.663(9) 1 d D U P D 1
F19 F 0.6613(3) -0.3639(4) -0.1322(2) 0.0972(15) Uani 0.663(9) 1 d D U P D 1
F20 F 0.7139(3) -0.3109(3) -0.0418(3) 0.0971(17) Uani 0.663(9) 1 d D U P D 1
F21 F 0.6852(4) -0.4207(2) -0.0618(4) 0.104(2) Uani 0.663(9) 1 d D U P D 1
C12C C 0.65738(18) -0.36370(13) -0.07667(15) 0.0573(7) Uani 0.337(9) 1 d D U P D 2
F19' F 0.7055(6) -0.3902(7) -0.0294(4) 0.087(3) Uani 0.337(9) 1 d D U P D 2
F20' F 0.6567(5) -0.4107(7) -0.1253(5) 0.111(3) Uani 0.337(9) 1 d D U P D 2
F21' F 0.7029(6) -0.3128(4) -0.0781(7) 0.087(3) Uani 0.337(9) 1 d D U P D 2
C128 C 0.38033(17) -0.45057(12) -0.05605(14) 0.0543(6) Uani 0.787(5) 1 d D U P E 1
F22 F 0.3841(2) -0.43806(13) 0.00401(13) 0.0841(10) Uani 0.787(5) 1 d D U P E 1
F23 F 0.4113(3) -0.51191(17) -0.0603(2) 0.0837(13) Uani 0.787(5) 1 d D U P E 1
F24 F 0.29906(16) -0.45621(19) -0.0884(2) 0.0948(15) Uani 0.787(5) 1 d D U P E 1
C12D C 0.38033(17) -0.45057(12) -0.05605(14) 0.0543(6) Uani 0.213(5) 1 d D U P E 2
F22' F 0.3292(10) -0.4908(7) -0.1184(6) 0.113(4) Uani 0.213(5) 1 d D U P E 2
F23' F 0.3126(9) -0.4313(5) -0.0407(8) 0.090(3) Uani 0.213(5) 1 d D U P E 2
F24' F 0.4151(9) -0.4975(6) -0.0370(7) 0.076(4) Uani 0.213(5) 1 d D U P E 2
F1 F 0.39297(9) -0.21289(9) 0.12272(6) 0.0528(4) Uani 1 1 d . . . . .
F2 F 0.27544(17) -0.27999(10) 0.07612(8) 0.0951(8) Uani 1 1 d . . . . .
F3 F 0.27026(10) -0.18076(12) 0.12430(6) 0.0711(5) Uani 1 1 d . . . . .
F4 F 0.05878(8) -0.14137(8) -0.09506(8) 0.0577(4) Uani 1 1 d . . . . .
F5 F 0.11646(10) -0.04749(8) -0.03199(7) 0.0579(4) Uani 1 1 d . . . . .
F6 F 0.13138(8) -0.06723(7) -0.12100(6) 0.0441(3) Uani 1 1 d . . . . .
F7 F 0.10312(11) -0.34854(11) -0.26471(8) 0.0780(6) Uani 1 1 d . . . . .
F8 F 0.07690(9) -0.24360(12) -0.26267(8) 0.0818(6) Uani 1 1 d . . . . .
F9 F 0.08436(9) -0.30521(9) -0.34500(6) 0.0596(4) Uani 1 1 d . . . . .
F10 F 0.35397(11) -0.26474(10) -0.38009(6) 0.0644(4) Uani 1 1 d . . . . .
F11 F 0.44081(9) -0.18271(7) -0.31456(6) 0.0479(3) Uani 1 1 d . . . . .
F12 F 0.46740(10) -0.28579(8) -0.30815(8) 0.0580(4) Uani 1 1 d . . . . .
F16 F 0.69367(9) -0.00629(7) 0.08905(6) 0.0490(3) Uani 1 1 d . . . . .
F17 F 0.75873(8) -0.06078(9) 0.03257(7) 0.0573(4) Uani 1 1 d . . . . .
F18 F 0.69254(8) -0.11553(7) 0.07837(6) 0.0471(3) Uani 1 1 d . . . . .
C1S C 0.1570(2) -0.13633(18) -0.34876(17) 0.0500(8) Uani 0.823(4) 1 d D U P F 1
H1S H 0.1100 -0.1504 -0.3367 0.060 Uiso 0.823(4) 1 calc R U P F 1
C2S C 0.1581(2) -0.16352(17) -0.40537(16) 0.0585(9) Uani 0.823(4) 1 d D U P F 1
H2S H 0.1123 -0.1966 -0.4324 0.070 Uiso 0.823(4) 1 calc R U P F 1
C3S C 0.2262(2) -0.14309(17) -0.42410(15) 0.0561(8) Uani 0.823(4) 1 d D U P F 1
H3S H 0.2273 -0.1626 -0.4637 0.067 Uiso 0.823(4) 1 calc R U P F 1
C4S C 0.2900(3) -0.0960(2) -0.3863(2) 0.0572(10) Uani 0.823(4) 1 d D U P F 1
H4S H 0.3361 -0.0818 -0.3992 0.069 Uiso 0.823(4) 1 calc R U P F 1
C5S C 0.2893(2) -0.06737(17) -0.32755(16) 0.0495(8) Uani 0.823(4) 1 d D U P F 1
H5S H 0.3346 -0.0334 -0.3013 0.059 Uiso 0.823(4) 1 calc R U P F 1
C6S C 0.2238(2) -0.08791(16) -0.30750(14) 0.0490(7) Uani 0.823(4) 1 d D U P F 1
C7S C 0.2236(3) -0.0634(3) -0.24460(18) 0.0675(12) Uani 0.823(4) 1 d D U P F 1
H7S1 H 0.2574 -0.0926 -0.2172 0.101 Uiso 0.823(4) 1 calc R U P F 1
H7S2 H 0.1632 -0.0656 -0.2448 0.101 Uiso 0.823(4) 1 calc R U P F 1
H7S3 H 0.2500 -0.0159 -0.2300 0.101 Uiso 0.823(4) 1 calc R U P F 1
C1' C 0.2830(8) -0.0497(6) -0.2892(6) 0.062(3) Uani 0.177(4) 1 d D U P F 2
H1' H 0.3340 -0.0184 -0.2758 0.074 Uiso 0.177(4) 1 calc R U P F 2
C2' C 0.2403(9) -0.0550(6) -0.2506(6) 0.071(4) Uani 0.177(4) 1 d D U P F 2
H2' H 0.2596 -0.0283 -0.2102 0.085 Uiso 0.177(4) 1 calc R U P F 2
C3' C 0.1652(8) -0.1021(6) -0.2725(6) 0.060(3) Uani 0.177(4) 1 d D U P F 2
H3' H 0.1333 -0.1069 -0.2459 0.072 Uiso 0.177(4) 1 calc R U P F 2
C4' C 0.1371(8) -0.1396(6) -0.3283(6) 0.059(3) Uani 0.177(4) 1 d D U P F 2
H4' H 0.0861 -0.1707 -0.3410 0.071 Uiso 0.177(4) 1 calc R U P F 2
C5' C 0.1821(8) -0.1341(6) -0.3690(6) 0.053(2) Uani 0.177(4) 1 d D U P F 2
H5' H 0.1623 -0.1610 -0.4094 0.064 Uiso 0.177(4) 1 calc R U P F 2
C6' C 0.2556(7) -0.0886(6) -0.3488(6) 0.047(2) Uani 0.177(4) 1 d D U P F 2
C7' C 0.3051(13) -0.0806(11) -0.3889(10) 0.064(5) Uani 0.177(4) 1 d D U P F 2
H7'1 H 0.3405 -0.1194 -0.3910 0.096 Uiso 0.177(4) 1 calc R U P F 2
H7'2 H 0.3435 -0.0377 -0.3726 0.096 Uiso 0.177(4) 1 calc R U P F 2
H7'3 H 0.2646 -0.0793 -0.4302 0.096 Uiso 0.177(4) 1 calc R U P F 2
C8S C -0.1705(2) 0.4458(2) 0.54983(16) 0.0745(9) Uani 0.977(4) 1 d . . P . .
H8S H -0.2082 0.4711 0.5669 0.089 Uiso 0.977(4) 1 calc R U P . .
C9S C -0.2024(2) 0.3849(2) 0.51026(17) 0.0823(11) Uani 0.977(4) 1 d . . P . .
H9S H -0.2618 0.3680 0.5001 0.099 Uiso 0.977(4) 1 calc R U P . .
C10S C -0.1493(3) 0.3480(2) 0.48513(13) 0.0783(11) Uani 0.977(4) 1 d . . P . .
H10S H -0.1718 0.3055 0.4574 0.094 Uiso 0.977(4) 1 calc R U P . .
C11S C -0.0636(3) 0.37196(19) 0.49973(14) 0.0707(9) Uani 0.977(4) 1 d . . P . .
H11S H -0.0263 0.3464 0.4824 0.085 Uiso 0.977(4) 1 calc R U P . .
C12S C -0.0322(2) 0.43362(18) 0.53977(15) 0.0651(8) Uani 0.977(4) 1 d . . P . .
H12S H 0.0272 0.4503 0.5498 0.078 Uiso 0.977(4) 1 calc R U P . .
C13S C -0.0845(2) 0.47164(16) 0.56564(13) 0.0607(8) Uani 0.977(4) 1 d . . P . .
C14S C -0.0507(3) 0.53779(19) 0.60934(17) 0.0889(13) Uani 0.977(4) 1 d . . P . .
H14A H -0.0229 0.5289 0.6509 0.133 Uiso 0.977(4) 1 calc R U P . .
H14B H -0.0992 0.5661 0.6086 0.133 Uiso 0.977(4) 1 calc R U P . .
H14C H -0.0077 0.5621 0.5973 0.133 Uiso 0.977(4) 1 calc R U P . .
C15S C 0.0890(2) 0.61435(15) 0.96557(15) 0.0589(8) Uani 0.909(4) 1 d . . P . .
H15S H 0.1486 0.6060 0.9824 0.071 Uiso 0.909(4) 1 calc R U P . .
C16S C 0.0288(3) 0.58726(17) 0.98651(18) 0.0726(10) Uani 0.909(4) 1 d . . P . .
H16S H 0.0470 0.5606 1.0178 0.087 Uiso 0.909(4) 1 calc R U P . .
C17S C -0.0581(3) 0.59835(18) 0.96250(18) 0.0713(10) Uani 0.909(4) 1 d . . P . .
H17S H -0.1004 0.5792 0.9765 0.086 Uiso 0.909(4) 1 calc R U P . .
C18S C -0.0828(2) 0.63826(19) 0.91715(17) 0.0699(10) Uani 0.909(4) 1 d . . P . .
H18S H -0.1425 0.6462 0.9002 0.084 Uiso 0.909(4) 1 calc R U P . .
C19S C -0.0233(2) 0.66600(17) 0.89667(15) 0.0611(8) Uani 0.909(4) 1 d . . P . .
H19S H -0.0415 0.6937 0.8663 0.073 Uiso 0.909(4) 1 calc R U P . .
C20S C 0.0646(2) 0.65386(15) 0.92024(15) 0.0579(8) Uani 0.909(4) 1 d . . P . .
C21S C 0.1280(3) 0.68252(19) 0.89586(18) 0.0747(11) Uani 0.909(4) 1 d . . P . .
H21A H 0.1829 0.6992 0.9297 0.112 Uiso 0.909(4) 1 calc R U P . .
H21B H 0.1040 0.7207 0.8760 0.112 Uiso 0.909(4) 1 calc R U P . .
H21C H 0.1391 0.6467 0.8657 0.112 Uiso 0.909(4) 1 calc R U P . .
C22S C 0.2336(4) 0.65838(18) 0.2513(3) 0.1027(14) Uani 0.793(4) 1 d D U P . .
H22S H 0.1752 0.6661 0.2485 0.123 Uiso 0.793(4) 1 calc R U P . .
C23S C 0.2605(4) 0.6647(2) 0.2056(3) 0.1170(17) Uani 0.793(4) 1 d D U P . .
H23S H 0.2224 0.6765 0.1689 0.140 Uiso 0.793(4) 1 calc R U P . .
C24S C 0.3476(4) 0.6534(2) 0.2128(3) 0.134(2) Uani 0.793(4) 1 d D U P . .
H24S H 0.3664 0.6580 0.1793 0.161 Uiso 0.793(4) 1 calc R U P . .
C25S C 0.4061(5) 0.6371(3) 0.2613(4) 0.150(2) Uani 0.793(4) 1 d D U P . .
H25S H 0.4644 0.6305 0.2630 0.180 Uiso 0.793(4) 1 calc R U P . .
C26S C 0.3775(4) 0.6300(3) 0.3100(3) 0.1318(19) Uani 0.793(4) 1 d D U P . .
H26S H 0.4160 0.6183 0.3465 0.158 Uiso 0.793(4) 1 calc R U P . .
C27S C 0.2909(4) 0.64042(16) 0.3035(3) 0.0956(14) Uani 0.793(4) 1 d D U P . .
C28S C 0.2662(4) 0.6338(2) 0.3554(3) 0.1148(18) Uani 0.793(4) 1 d D U P . .
H28A H 0.3039 0.6033 0.3790 0.172 Uiso 0.793(4) 1 calc R U P . .
H28B H 0.2051 0.6145 0.3412 0.172 Uiso 0.793(4) 1 calc R U P . .
H28C H 0.2726 0.6792 0.3815 0.172 Uiso 0.793(4) 1 calc R U P . .
C29S C 0.5486(7) 0.4777(8) 0.4771(5) 0.107(3) Uani 0.5 1 d D U P G -1
H29S H 0.5922 0.4600 0.4616 0.128 Uiso 0.5 1 calc R U P G -1
C30S C 0.5141(8) 0.4377(8) 0.5099(6) 0.109(4) Uani 0.5 1 d D U P G -1
H30S H 0.5329 0.3940 0.5171 0.131 Uiso 0.5 1 calc R U P G -1
C31S C 0.4554(8) 0.4652(7) 0.5292(6) 0.096(3) Uani 0.5 1 d D U P G -1
H31S H 0.4314 0.4394 0.5515 0.115 Uiso 0.5 1 calc R U P G -1
C32S C 0.4247(7) 0.5246(7) 0.5219(5) 0.093(3) Uani 0.5 1 d D U P G -1
H32S H 0.3806 0.5399 0.5380 0.112 Uiso 0.5 1 calc R U P G -1
C33S C 0.4565(6) 0.5629(7) 0.4915(5) 0.086(2) Uani 0.5 1 d D U P G -1
H33S H 0.4345 0.6061 0.4863 0.104 Uiso 0.5 1 calc R U P G -1
C34S C 0.5212(6) 0.5421(7) 0.4666(5) 0.085(2) Uani 0.5 1 d D U P G -1
C35S C 0.5575(6) 0.5824(5) 0.4323(4) 0.111(3) Uani 0.5 1 d . U P G -1
H35D H 0.5253 0.5679 0.3882 0.166 Uiso 0.5 1 calc R U P G -1
H35E H 0.6194 0.5750 0.4408 0.166 Uiso 0.5 1 calc R U P G -1
H35F H 0.5521 0.6313 0.4450 0.166 Uiso 0.5 1 calc R U P G -1

loop_
_atom_site_aniso_label
_atom_site_aniso_U_11
_atom_site_aniso_U_22
_atom_site_aniso_U_33
_atom_site_aniso_U_23
_atom_site_aniso_U_13
_atom_site_aniso_U_12
C1 0.0228(8) 0.0258(8) 0.0214(8) 0.0018(6) 0.0113(6) 0.0034(6)
C2 0.0237(8) 0.0251(8) 0.0218(8) 0.0020(6) 0.0114(6) 0.0019(6)
C3 0.0243(8) 0.0245(8) 0.0220(8) 0.0016(6) 0.0111(6) 0.0028(6)
C4 0.0245(8) 0.0244(8) 0.0207(8) 0.0027(6) 0.0117(6) 0.0025(6)
C5 0.0259(8) 0.0264(8) 0.0202(8) 0.0020(6) 0.0117(6) 0.0018(6)
C6 0.0264(8) 0.0261(8) 0.0202(8) 0.0018(6) 0.0107(6) 0.0042(6)
C7 0.0267(8) 0.0275(8) 0.0209(8) 0.0019(6) 0.0113(7) 0.0034(7)
C8 0.0253(8) 0.0261(8) 0.0214(8) 0.0005(6) 0.0094(6) 0.0011(6)
C9 0.0254(8) 0.0285(8) 0.0230(8) 0.0014(7) 0.0099(7) -0.0007(7)
C10 0.0249(8) 0.0288(9) 0.0261(9) 0.0032(7) 0.0111(7) 0.0003(7)
C11 0.0227(8) 0.0305(9) 0.0244(8) 0.0032(7) 0.0096(7) 0.0018(7)
C12 0.0232(8) 0.0319(9) 0.0231(8) 0.0044(7) 0.0113(7) 0.0015(7)
C13 0.0222(8) 0.0316(9) 0.0232(8) 0.0031(7) 0.0105(6) 0.0004(7)
C14 0.0217(8) 0.0337(9) 0.0220(8) 0.0033(7) 0.0102(6) 0.0015(7)
C15 0.0216(8) 0.0337(9) 0.0211(8) 0.0021(7) 0.0107(6) 0.0015(7)
C16 0.0236(8) 0.0286(8) 0.0213(8) 0.0013(6) 0.0113(6) 0.0022(6)
C17 0.0255(8) 0.0248(8) 0.0204(8) 0.0011(6) 0.0118(6) 0.0003(6)
C18 0.0224(8) 0.0288(8) 0.0233(8) 0.0020(7) 0.0102(6) 0.0022(6)
C19 0.0268(8) 0.0261(8) 0.0255(8) 0.0005(7) 0.0134(7) 0.0037(6)
C20 0.0281(9) 0.0251(8) 0.0237(8) 0.0008(7) 0.0108(7) -0.0001(7)
C21 0.0225(8) 0.0345(9) 0.0291(9) -0.0011(7) 0.0079(7) 0.0019(7)
C22 0.0251(8) 0.0313(9) 0.0284(9) -0.0016(7) 0.0128(7) 0.0036(7)
C23 0.0320(9) 0.0282(9) 0.0262(9) -0.0031(7) 0.0094(7) -0.0010(7)
C24 0.0441(12) 0.0471(13) 0.0483(13) -0.0195(10) 0.0138(10) 0.0020(10)
C25 0.0507(13) 0.0451(12) 0.0482(13) -0.0030(10) 0.0169(11) -0.0137(10)
C26 0.0619(15) 0.0458(12) 0.0316(11) -0.0008(9) 0.0052(10) 0.0044(11)
C27 0.0254(8) 0.0275(8) 0.0218(8) 0.0028(6) 0.0122(7) 0.0019(6)
C28 0.0311(9) 0.0274(8) 0.0264(9) 0.0004(7) 0.0157(7) 0.0022(7)
C29 0.0326(9) 0.0263(8) 0.0284(9) 0.0027(7) 0.0145(7) -0.0008(7)
C30 0.0271(9) 0.0328(9) 0.0258(9) 0.0047(7) 0.0134(7) 0.0004(7)
C31 0.0298(9) 0.0332(9) 0.0288(9) -0.0019(7) 0.0175(7) 0.0011(7)
C32 0.0285(9) 0.0278(8) 0.0281(9) -0.0010(7) 0.0155(7) -0.0003(7)
C33 0.0327(10) 0.0374(10) 0.0333(10) 0.0050(8) 0.0189(8) -0.0021(8)
C34 0.0587(15) 0.0447(13) 0.0779(18) -0.0060(12) 0.0475(14) -0.0169(11)
C35 0.0272(9) 0.0519(12) 0.0369(11) 0.0083(9) 0.0169(8) 0.0006(8)
C36 0.0414(11) 0.0630(14) 0.0430(12) 0.0234(11) 0.0247(10) 0.0081(10)
C37 0.0251(8) 0.0312(9) 0.0192(8) 0.0014(6) 0.0105(6) 0.0037(7)
C38 0.0295(9) 0.0302(9) 0.0216(8) 0.0028(7) 0.0134(7) 0.0057(7)
C39 0.0299(9) 0.0342(9) 0.0239(8) 0.0046(7) 0.0133(7) 0.0022(7)
C40 0.0247(8) 0.0427(10) 0.0195(8) 0.0026(7) 0.0106(7) 0.0046(7)
C41 0.0306(9) 0.0386(10) 0.0274(9) -0.0025(7) 0.0144(7) 0.0070(8)
C42 0.0304(9) 0.0299(9) 0.0285(9) -0.0024(7) 0.0131(7) 0.0033(7)
C43 0.0299(9) 0.0541(12) 0.0291(10) 0.0050(9) 0.0179(8) 0.0049(8)
C44 0.0386(12) 0.0709(17) 0.0551(15) -0.0080(12) 0.0286(11) -0.0102(11)
C45 0.0587(15) 0.0858(19) 0.0498(14) 0.0313(14) 0.0411(12) 0.0249(14)
C46 0.0316(10) 0.0657(15) 0.0375(11) 0.0011(10) 0.0206(9) 0.0103(10)
C47 0.0243(8) 0.0269(8) 0.0231(8) -0.0025(7) 0.0110(7) 0.0015(6)
C48 0.0298(9) 0.0295(9) 0.0253(9) 0.0014(7) 0.0129(7) 0.0036(7)
C49 0.0354(10) 0.0371(10) 0.0225(9) -0.0025(7) 0.0117(7) 0.0044(8)
C50 0.0355(10) 0.0327(10) 0.0318(10) -0.0056(8) 0.0134(8) 0.0021(8)
C51 0.0455(11) 0.0260(9) 0.0365(10) 0.0004(8) 0.0156(9) 0.0035(8)
C52 0.0403(10) 0.0309(9) 0.0259(9) 0.0021(7) 0.0127(8) 0.0032(8)
C53 0.0525(13) 0.0337(11) 0.0399(12) -0.0117(9) 0.0141(10) 0.0026(9)
C54 0.147(3) 0.0500(16) 0.0403(15) -0.0192(12) 0.0277(18) -0.0035(18)
C55 0.0670(19) 0.0642(19) 0.095(3) -0.0408(18) 0.0125(17) 0.0192(15)
C56 0.0671(18) 0.0460(14) 0.0693(19) -0.0156(13) 0.0143(15) -0.0082(13)
C57 0.0280(9) 0.0278(9) 0.0321(9) 0.0009(7) 0.0153(7) -0.0004(7)
C58 0.0330(9) 0.0268(9) 0.0315(9) 0.0009(7) 0.0147(8) 0.0001(7)
C59 0.0413(11) 0.0336(10) 0.0353(10) -0.0025(8) 0.0146(9) -0.0018(8)
C60 0.0557(14) 0.0285(10) 0.0482(13) -0.0032(9) 0.0193(11) -0.0046(9)
C61 0.0621(15) 0.0277(10) 0.0543(14) 0.0067(9) 0.0227(12) -0.0019(9)
C62 0.0436(11) 0.0344(10) 0.0378(11) 0.0069(8) 0.0171(9) 0.0007(8)
C63 0.117(3) 0.0327(12) 0.0609(17) -0.0096(12) 0.0223(17) -0.0186(14)
C64 0.148(6) 0.035(2) 0.093(5) -0.017(3) 0.069(4) -0.002(3)
C65 0.145(6) 0.047(3) 0.056(3) -0.021(2) 0.020(3) -0.037(3)
C66 0.117(6) 0.066(5) 0.076(5) -0.019(3) 0.034(5) -0.053(5)
C63' 0.117(3) 0.0327(12) 0.0609(17) -0.0096(12) 0.0223(17) -0.0186(14)
C64' 0.145(8) 0.073(6) 0.084(6) -0.037(5) 0.048(6) -0.017(6)
C65' 0.101(6) 0.044(4) 0.090(6) -0.009(4) -0.019(5) -0.029(4)
C66' 0.122(9) 0.035(4) 0.110(8) -0.023(5) 0.007(7) -0.031(6)
C67 0.0268(9) 0.0296(9) 0.0263(9) 0.0038(7) 0.0132(7) 0.0013(7)
C68 0.0282(9) 0.0407(10) 0.0271(9) 0.0062(8) 0.0097(7) -0.0028(8)
C69 0.0318(10) 0.0398(10) 0.0362(10) 0.0066(8) 0.0150(8) -0.0057(8)
C70 0.0404(10) 0.0306(9) 0.0329(10) 0.0065(7) 0.0211(8) 0.0031(8)
C71 0.0378(10) 0.0351(10) 0.0283(9) 0.0071(7) 0.0133(8) 0.0051(8)
C72 0.0268(9) 0.0331(9) 0.0290(9) 0.0036(7) 0.0113(7) 0.0013(7)
C73 0.0526(12) 0.0396(11) 0.0422(11) 0.0115(9) 0.0263(10) -0.0006(9)
C74 0.084(3) 0.0386(18) 0.066(2) 0.0107(17) 0.037(2) -0.0081(18)
C75 0.0479(19) 0.070(2) 0.053(2) 0.0193(18) 0.0328(17) 0.0037(17)
C76 0.060(2) 0.055(2) 0.0480(19) 0.0260(16) 0.0293(17) 0.0096(16)
C73' 0.0526(12) 0.0396(11) 0.0422(11) 0.0115(9) 0.0263(10) -0.0006(9)
C74' 0.074(5) 0.062(4) 0.050(4) 0.012(3) 0.042(4) 0.000(4)
C75' 0.074(5) 0.043(4) 0.063(5) 0.023(3) 0.035(4) 0.009(3)
C76' 0.062(5) 0.059(4) 0.065(5) 0.019(4) 0.031(4) -0.017(4)
C77 0.0239(8) 0.0341(9) 0.0229(8) 0.0027(7) 0.0122(7) 0.0002(7)
C78 0.0249(8) 0.0323(9) 0.0228(8) 0.0018(7) 0.0096(7) 0.0008(7)
C79 0.0225(8) 0.0394(10) 0.0299(9) 0.0044(7) 0.0124(7) 0.0005(7)
C80 0.0280(9) 0.0394(10) 0.0308(9) 0.0069(8) 0.0166(8) 0.0015(7)
C81 0.0285(9) 0.0479(11) 0.0232(9) 0.0087(8) 0.0102(7) 0.0017(8)
C82 0.0233(8) 0.0457(11) 0.0263(9) 0.0056(8) 0.0101(7) -0.0002(7)
C83 0.0335(10) 0.0626(14) 0.0363(11) 0.0166(10) 0.0222(9) 0.0058(9)
C84 0.0522(14) 0.090(2) 0.0646(17) 0.0464(16) 0.0354(13) 0.0131(14)
C85 0.0323(11) 0.0727(16) 0.0499(13) 0.0154(12) 0.0272(10) 0.0016(10)
C86 0.0462(13) 0.0808(18) 0.0311(11) 0.0045(11) 0.0229(10) 0.0071(12)
C87 0.0265(8) 0.0333(9) 0.0200(8) 0.0015(7) 0.0114(7) 0.0016(7)
C88 0.0232(8) 0.0462(11) 0.0240(9) -0.0022(8) 0.0112(7) -0.0006(7)
C89 0.0263(9) 0.0483(11) 0.0267(9) -0.0027(8) 0.0153(7) 0.0024(8)
C90 0.0297(9) 0.0368(10) 0.0217(8) -0.0008(7) 0.0125(7) 0.0028(7)
C91 0.0247(8) 0.0352(9) 0.0218(8) 0.0000(7) 0.0087(7) 0.0001(7)
C92 0.0239(8) 0.0365(9) 0.0233(8) 0.0026(7) 0.0133(7) 0.0030(7)
C93 0.0345(10) 0.0451(11) 0.0272(9) -0.0086(8) 0.0147(8) 0.0015(8)
C94 0.0630(15) 0.0671(16) 0.0264(10) -0.0017(10) 0.0219(10) 0.0055(12)
C95 0.0379(11) 0.0586(14) 0.0417(12) -0.0230(11) 0.0149(9) -0.0033(10)
C96 0.0411(12) 0.0480(12) 0.0456(12) -0.0117(10) 0.0209(10) 0.0050(9)
N1 0.0257(7) 0.0263(7) 0.0201(7) 0.0008(5) 0.0122(5) 0.0023(5)
N2 0.0257(7) 0.0248(7) 0.0203(7) 0.0004(5) 0.0117(5) 0.0014(5)
N3 0.0267(7) 0.0250(7) 0.0210(7) -0.0021(5) 0.0122(6) -0.0006(6)
N4 0.0278(7) 0.0266(7) 0.0221(7) -0.0018(5) 0.0122(6) -0.0021(6)
N5 0.0284(7) 0.0309(8) 0.0223(7) 0.0000(6) 0.0138(6) -0.0010(6)
N6 0.0274(7) 0.0302(7) 0.0212(7) -0.0007(6) 0.0141(6) -0.0015(6)
N7 0.0250(7) 0.0270(7) 0.0195(7) -0.0018(5) 0.0121(6) -0.0004(5)
B1 0.0260(9) 0.0287(9) 0.0244(9) 0.0046(7) 0.0100(8) 0.0008(7)
C97 0.0257(8) 0.0296(9) 0.0254(9) 0.0017(7) 0.0089(7) -0.0037(7)
C98 0.0267(9) 0.0353(9) 0.0242(9) 0.0019(7) 0.0079(7) -0.0022(7)
C99 0.0299(9) 0.0437(11) 0.0238(9) -0.0003(8) 0.0095(7) -0.0065(8)
C100 0.0282(9) 0.0457(11) 0.0305(10) -0.0020(8) 0.0142(8) -0.0038(8)
C101 0.0265(9) 0.0336(9) 0.0336(10) 0.0005(8) 0.0114(7) -0.0028(7)
C102 0.0282(9) 0.0304(9) 0.0287(9) 0.0032(7) 0.0119(7) -0.0015(7)
C103 0.0401(11) 0.0619(14) 0.0276(10) 0.0047(9) 0.0152(9) -0.0055(10)
C104 0.0310(10) 0.0423(11) 0.0473(12) 0.0074(9) 0.0191(9) 0.0031(8)
C105 0.0284(9) 0.0265(8) 0.0266(9) 0.0055(7) 0.0112(7) 0.0041(7)
C106 0.0296(9) 0.0358(10) 0.0262(9) 0.0031(7) 0.0113(7) 0.0021(7)
C107 0.0295(9) 0.0391(10) 0.0295(10) 0.0017(8) 0.0088(8) 0.0033(8)
C108 0.0373(10) 0.0335(9) 0.0243(9) 0.0040(7) 0.0096(7) 0.0088(8)
C109 0.0369(10) 0.0284(9) 0.0289(9) 0.0057(7) 0.0155(8) 0.0075(7)
C110 0.0300(9) 0.0297(9) 0.0291(9) 0.0052(7) 0.0130(7) 0.0033(7)
C111 0.0334(11) 0.0752(17) 0.0309(11) -0.0016(11) 0.0077(9) -0.0042(11)
C112 0.0462(12) 0.0430(11) 0.0316(10) 0.0051(8) 0.0193(9) 0.0055(9)
C113 0.0260(8) 0.0289(8) 0.0271(9) 0.0037(7) 0.0141(7) 0.0038(7)
C114 0.0271(9) 0.0304(9) 0.0272(9) 0.0036(7) 0.0130(7) 0.0026(7)
C115 0.0345(9) 0.0278(9) 0.0332(9) 0.0043(7) 0.0210(8) 0.0031(7)
C116 0.0304(9) 0.0305(9) 0.0344(10) -0.0010(7) 0.0187(8) -0.0018(7)
C117 0.0264(9) 0.0320(9) 0.0310(9) -0.0006(7) 0.0147(7) 0.0013(7)
C118 0.0273(9) 0.0289(9) 0.0298(9) 0.0046(7) 0.0133(7) 0.0029(7)
C119 0.0484(12) 0.0344(10) 0.0408(11) 0.0088(8) 0.0250(9) 0.0030(9)
F13 0.113(3) 0.0545(18) 0.097(3) 0.0448(18) 0.082(3) 0.0482(19)
F14 0.086(3) 0.050(2) 0.051(2) 0.0244(15) -0.0189(17) -0.026(2)
F15 0.0514(14) 0.0482(19) 0.0482(13) 0.0179(12) 0.0195(10) -0.0124(11)
C11C 0.0484(12) 0.0344(10) 0.0408(11) 0.0088(8) 0.0250(9) 0.0030(9)
F13' 0.086(5) 0.067(5) 0.080(5) 0.051(4) 0.059(4) 0.049(4)
F14' 0.073(5) 0.061(4) 0.030(4) 0.018(3) 0.027(4) 0.017(4)
F15' 0.117(7) 0.034(4) 0.080(6) 0.015(4) -0.008(6) -0.025(5)
C120 0.0297(9) 0.0375(10) 0.0368(10) 0.0016(8) 0.0123(8) -0.0018(8)
C121 0.0297(9) 0.0291(9) 0.0206(8) 0.0024(7) 0.0076(7) -0.0012(7)
C122 0.0346(10) 0.0309(9) 0.0325(10) 0.0085(7) 0.0157(8) 0.0024(7)
C123 0.0385(11) 0.0356(10) 0.0404(11) 0.0098(8) 0.0181(9) 0.0069(8)
C124 0.0429(11) 0.0294(9) 0.0399(11) 0.0094(8) 0.0139(9) 0.0047(8)
C125 0.0399(11) 0.0298(9) 0.0341(10) 0.0043(8) 0.0104(8) -0.0049(8)
C126 0.0286(9) 0.0318(9) 0.0289(9) 0.0039(7) 0.0076(7) -0.0024(7)
C127 0.0535(14) 0.0484(13) 0.092(2) 0.0313(13) 0.0443(14) 0.0200(11)
F19 0.083(2) 0.135(4) 0.113(3) 0.033(3) 0.077(2) 0.036(3)
F20 0.0290(14) 0.102(3) 0.143(4) -0.004(3) 0.020(2) -0.0007(14)
F21 0.072(3) 0.071(2) 0.215(6) 0.084(3) 0.079(4) 0.044(2)
C12C 0.0535(14) 0.0484(13) 0.092(2) 0.0313(13) 0.0443(14) 0.0200(11)
F19' 0.048(3) 0.149(7) 0.094(5) 0.072(4) 0.034(3) 0.051(4)
F20' 0.089(4) 0.117(6) 0.126(6) -0.035(5) 0.064(4) 0.025(5)
F21' 0.055(4) 0.060(4) 0.176(8) 0.051(5) 0.062(5) 0.024(3)
C128 0.0482(13) 0.0360(11) 0.0810(18) 0.0172(12) 0.0230(12) -0.0048(10)
F22 0.118(2) 0.0706(15) 0.0810(18) 0.0169(12) 0.0581(17) -0.0321(14)
F23 0.089(2) 0.0306(11) 0.139(3) 0.0106(16) 0.053(2) -0.0080(12)
F24 0.0396(12) 0.084(2) 0.143(3) 0.067(2) -0.0113(16) -0.0269(13)
C12D 0.0482(13) 0.0360(11) 0.0810(18) 0.0172(12) 0.0230(12) -0.0048(10)
F22' 0.096(7) 0.079(6) 0.132(7) 0.026(5) 0.001(6) -0.049(5)
F23' 0.094(6) 0.061(5) 0.140(8) 0.030(6) 0.071(6) -0.007(5)
F24' 0.058(5) 0.056(6) 0.097(7) 0.063(5) -0.019(5) -0.014(5)
F1 0.0422(7) 0.0856(10) 0.0379(7) 0.0255(7) 0.0157(6) 0.0161(7)
F2 0.153(2) 0.0792(12) 0.0424(9) 0.0166(8) 0.0221(11) -0.0517(13)
F3 0.0483(8) 0.1431(17) 0.0308(7) 0.0203(9) 0.0218(6) 0.0261(9)
F4 0.0259(6) 0.0612(9) 0.0842(11) 0.0257(8) 0.0110(6) -0.0011(6)
F5 0.0630(9) 0.0588(9) 0.0647(9) 0.0110(7) 0.0374(8) 0.0259(7)
F6 0.0342(6) 0.0535(7) 0.0494(7) 0.0173(6) 0.0165(5) 0.0096(5)
F7 0.0499(9) 0.1156(15) 0.0562(10) 0.0121(10) 0.0081(7) -0.0386(9)
F8 0.0289(7) 0.1379(17) 0.0573(10) -0.0257(10) 0.0077(6) 0.0154(9)
F9 0.0370(7) 0.0944(12) 0.0317(7) -0.0068(7) 0.0012(5) -0.0055(7)
F10 0.0637(9) 0.0982(12) 0.0285(7) -0.0048(7) 0.0220(6) -0.0132(8)
F11 0.0551(8) 0.0536(8) 0.0444(7) 0.0139(6) 0.0276(6) -0.0011(6)
F12 0.0641(9) 0.0629(9) 0.0677(10) 0.0170(7) 0.0456(8) 0.0259(7)
F16 0.0531(8) 0.0433(7) 0.0373(7) -0.0063(5) 0.0054(6) -0.0009(6)
F17 0.0255(6) 0.0967(12) 0.0464(8) 0.0053(7) 0.0129(5) -0.0031(6)
F18 0.0368(6) 0.0444(7) 0.0492(7) 0.0127(6) -0.0012(5) -0.0007(5)
C1S 0.0488(16) 0.0533(16) 0.0559(19) 0.0262(14) 0.0194(14) 0.0215(13)
C2S 0.0588(18) 0.0453(16) 0.0590(19) 0.0156(14) 0.0001(15) 0.0148(14)
C3S 0.070(2) 0.0554(17) 0.0440(16) 0.0162(13) 0.0158(14) 0.0263(15)
C4S 0.064(2) 0.058(2) 0.062(2) 0.0288(17) 0.0276(18) 0.0197(18)
C5S 0.0510(17) 0.0453(16) 0.0518(19) 0.0160(14) 0.0131(14) 0.0127(13)
C6S 0.0519(15) 0.0508(15) 0.0495(15) 0.0195(12) 0.0178(12) 0.0238(12)
C7S 0.083(3) 0.082(3) 0.0491(19) 0.0232(18) 0.0280(19) 0.047(2)
C1' 0.058(5) 0.058(5) 0.062(5) 0.019(4) 0.006(4) 0.025(4)
C2' 0.066(6) 0.069(6) 0.065(6) 0.017(5) 0.002(5) 0.035(5)
C3' 0.059(4) 0.067(5) 0.065(5) 0.034(4) 0.023(4) 0.035(4)
C4' 0.052(4) 0.055(4) 0.068(5) 0.029(4) 0.008(4) 0.026(4)
C5' 0.058(4) 0.052(4) 0.051(4) 0.018(4) 0.014(4) 0.025(4)
C6' 0.053(4) 0.051(4) 0.048(4) 0.024(3) 0.022(3) 0.027(3)
C7' 0.065(8) 0.064(8) 0.070(8) 0.031(7) 0.023(7) 0.024(7)
C8S 0.0636(19) 0.098(3) 0.0594(19) 0.0127(17) 0.0188(15) 0.0023(17)
C9S 0.0586(19) 0.112(3) 0.062(2) 0.011(2) 0.0074(16) -0.0147(19)
C10S 0.102(3) 0.079(2) 0.0331(14) 0.0052(14) 0.0004(15) -0.011(2)
C11S 0.088(2) 0.085(2) 0.0455(16) 0.0240(15) 0.0261(15) 0.0127(18)
C12S 0.0609(17) 0.080(2) 0.0594(18) 0.0324(16) 0.0180(14) 0.0024(15)
C13S 0.0678(18) 0.0685(18) 0.0402(14) 0.0196(12) 0.0075(12) -0.0023(14)
C14S 0.118(3) 0.068(2) 0.063(2) 0.0173(17) 0.006(2) -0.011(2)
C15S 0.0700(19) 0.0424(14) 0.0584(18) -0.0162(13) 0.0274(15) 0.0012(13)
C16S 0.106(3) 0.0441(16) 0.073(2) -0.0113(15) 0.050(2) -0.0062(17)
C17S 0.085(3) 0.0598(19) 0.076(2) -0.0120(17) 0.051(2) -0.0121(17)
C18S 0.071(2) 0.068(2) 0.066(2) -0.0198(17) 0.0333(17) -0.0039(16)
C19S 0.0657(19) 0.0593(18) 0.0497(16) -0.0176(13) 0.0226(14) 0.0017(14)
C20S 0.0715(19) 0.0441(15) 0.0564(17) -0.0197(13) 0.0352(15) -0.0078(13)
C21S 0.079(2) 0.065(2) 0.076(2) -0.0133(17) 0.0370(19) -0.0182(17)
C22S 0.103(3) 0.058(2) 0.149(4) 0.004(3) 0.055(3) -0.003(2)
C23S 0.118(3) 0.090(3) 0.173(4) 0.040(3) 0.082(3) 0.009(3)
C24S 0.122(4) 0.123(4) 0.205(5) 0.076(4) 0.094(4) 0.043(3)
C25S 0.143(4) 0.150(5) 0.194(6) 0.066(5) 0.087(4) 0.042(4)
C26S 0.132(4) 0.108(4) 0.158(5) 0.019(4) 0.056(3) 0.013(4)
C27S 0.127(3) 0.0376(18) 0.129(3) 0.009(2) 0.058(3) -0.007(2)
C28S 0.112(4) 0.079(3) 0.155(5) 0.024(4) 0.049(4) -0.003(3)
C29S 0.077(7) 0.112(5) 0.110(6) -0.007(4) 0.017(5) 0.031(5)
C30S 0.082(8) 0.085(5) 0.118(6) 0.003(4) -0.015(5) 0.017(5)
C31S 0.063(7) 0.096(5) 0.105(5) 0.025(4) -0.004(4) -0.013(5)
C32S 0.055(5) 0.116(5) 0.114(5) 0.026(4) 0.034(4) 0.011(4)
C33S 0.053(5) 0.095(4) 0.116(5) 0.022(4) 0.034(4) 0.010(4)
C34S 0.041(5) 0.112(5) 0.097(5) 0.005(4) 0.024(4) 0.016(4)
C35S 0.083(5) 0.122(6) 0.125(7) -0.001(5) 0.047(5) -0.002(5)

loop_
_atom_type_symbol
_atom_type_description
_atom_type_scat_dispersion_real
_atom_type_scat_dispersion_imag
_atom_type_scat_source
C C 0.0181 0.0091 'International Tables Vol C Tables 4.2.6.8 and 6.1.1.4'
H H 0.0000 0.0000 'International Tables Vol C Tables 4.2.6.8 and 6.1.1.4'
B B 0.0090 0.0039 'International Tables Vol C Tables 4.2.6.8 and 6.1.1.4'
N N 0.0311 0.0180 'International Tables Vol C Tables 4.2.6.8 and 6.1.1.4'
F F 0.0727 0.0534 'International Tables Vol C Tables 4.2.6.8 and 6.1.1.4'

loop_
_geom_angle_atom_site_label_1
_geom_angle_atom_site_label_2
_geom_angle_atom_site_label_3
_geom_angle
N1 C1 N7 122.35(15)
N1 C1 C2 114.04(14)
N7 C1 C2 123.46(15)
C3 C2 C1 104.65(14)
C3 C2 C17 132.29(15)
C1 C2 C17 122.80(15)
C2 C3 C4 105.80(14)
C2 C3 C27 129.95(16)
C4 C3 C27 124.25(15)
N2 C4 N1 126.24(15)
N2 C4 C3 123.08(15)
N1 C4 C3 110.64(14)
N2 C5 N3 126.39(15)
N2 C5 C6 126.18(15)
N3 C5 C6 107.16(14)
C7 C6 C5 107.24(15)
C7 C6 C37 128.49(15)
C5 C6 C37 124.00(16)
C6 C7 C8 106.15(15)
C6 C7 C47 131.36(16)
C8 C7 C47 122.48(16)
N3 C8 N4 122.14(15)
N3 C8 C7 109.78(15)
N4 C8 C7 128.08(16)
N5 C9 N4 120.35(16)
N5 C9 C10 112.58(15)
N4 C9 C10 126.54(16)
C11 C10 C9 104.71(15)
C11 C10 C57 132.70(17)
C9 C10 C57 122.57(16)
C10 C11 C12 106.39(15)
C10 C11 C67 125.95(16)
C12 C11 C67 127.42(16)
N5 C12 C13 112.32(15)
N5 C12 C11 109.17(15)
C13 C12 C11 138.48(16)
N6 C13 C12 111.30(15)
N6 C13 C14 105.26(15)
C12 C13 C14 143.25(17)
C15 C14 C13 107.72(15)
C15 C14 C77 121.88(15)
C13 C14 C77 130.40(16)
C14 C15 C16 105.92(15)
C14 C15 C87 130.62(16)
C16 C15 C87 123.23(16)
N6 C16 N7 119.77(15)
N6 C16 C15 108.95(15)
N7 C16 C15 131.25(16)
C18 C17 C22 117.27(15)
C18 C17 C2 120.82(15)
C22 C17 C2 121.87(15)
C19 C18 C17 121.70(16)
C19 C18 H18 119.1
C17 C18 H18 119.1
C18 C19 C20 121.29(16)
C18 C19 H19 119.4
C20 C19 H19 119.4
C19 C20 C21 116.95(16)
C19 C20 C23 122.87(16)
C21 C20 C23 120.18(16)
C22 C21 C20 121.93(17)
C22 C21 H21 119.0
C20 C21 H21 119.0
C21 C22 C17 120.85(16)
C21 C22 H22 119.6
C17 C22 H22 119.6
C24 C23 C26 108.67(19)
C24 C23 C20 112.20(16)
C26 C23 C20 109.44(16)
C24 C23 C25 109.26(19)
C26 C23 C25 108.29(19)
C20 C23 C25 108.90(16)
C23 C24 H24A 109.5
C23 C24 H24B 109.5
H24A C24 H24B 109.5
C23 C24 H24C 109.5
H24A C24 H24C 109.5
H24B C24 H24C 109.5
C23 C25 H25A 109.5
C23 C25 H25B 109.5
H25A C25 H25B 109.5
C23 C25 H25C 109.5
H25A C25 H25C 109.5
H25B C25 H25C 109.5
C23 C26 H26A 109.5
C23 C26 H26B 109.5
H26A C26 H26B 109.5
C23 C26 H26C 109.5
H26A C26 H26C 109.5
H26B C26 H26C 109.5
C28 C27 C32 117.11(16)
C28 C27 C3 121.61(15)
C32 C27 C3 121.27(15)
C29 C28 C27 121.49(16)
C29 C28 H28 119.3
C27 C28 H28 119.3
C28 C29 C30 121.44(17)
C28 C29 H29 119.3
C30 C29 H29 119.3
C31 C30 C29 116.83(16)
C31 C30 C33 119.92(16)
C29 C30 C33 123.21(17)
C32 C31 C30 122.19(16)
C32 C31 H31 118.9
C30 C31 H31 118.9
C31 C32 C27 120.90(17)
C31 C32 H32 119.5
C27 C32 H32 119.5
C34 C33 C30 111.77(16)
C34 C33 C35 108.23(19)
C30 C33 C35 110.48(16)
C34 C33 C36 109.0(2)
C30 C33 C36 108.18(16)
C35 C33 C36 109.11(17)
C33 C34 H34A 109.5
C33 C34 H34B 109.5
H34A C34 H34B 109.5
C33 C34 H34C 109.5
H34A C34 H34C 109.5
H34B C34 H34C 109.5
C33 C35 H35A 109.5
C33 C35 H35B 109.5
H35A C35 H35B 109.5
C33 C35 H35C 109.5
H35A C35 H35C 109.5
H35B C35 H35C 109.5
C33 C36 H36A 109.5
C33 C36 H36B 109.5
H36A C36 H36B 109.5
C33 C36 H36C 109.5
H36A C36 H36C 109.5
H36B C36 H36C 109.5
C42 C37 C38 117.57(16)
C42 C37 C6 121.15(17)
C38 C37 C6 121.25(15)
C39 C38 C37 120.93(16)
C39 C38 H38 119.5
C37 C38 H38 119.5
C38 C39 C40 121.59(18)
C38 C39 H39 119.2
C40 C39 H39 119.2
C41 C40 C39 117.37(16)
C41 C40 C43 123.50(17)
C39 C40 C43 119.07(18)
C40 C41 C42 121.56(17)
C40 C41 H41 119.2
C42 C41 H41 119.2
C41 C42 C37 120.97(18)
C41 C42 H42 119.5
C37 C42 H42 119.5
C46 C43 C40 112.19(18)
C46 C43 C44 107.63(18)
C40 C43 C44 110.27(16)
C46 C43 C45 109.59(18)
C40 C43 C45 107.26(17)
C44 C43 C45 109.9(2)
C43 C44 H44A 109.5
C43 C44 H44B 109.5
H44A C44 H44B 109.5
C43 C44 H44C 109.5
H44A C44 H44C 109.5
H44B C44 H44C 109.5
C43 C45 H45A 109.5
C43 C45 H45B 109.5
H45A C45 H45B 109.5
C43 C45 H45C 109.5
H45A C45 H45C 109.5
H45B C45 H45C 109.5
C43 C46 H46A 109.5
C43 C46 H46B 109.5
H46A C46 H46B 109.5
C43 C46 H46C 109.5
H46A C46 H46C 109.5
H46B C46 H46C 109.5
C48 C47 C52 117.99(16)
C48 C47 C7 121.49(16)
C52 C47 C7 120.50(16)
C49 C48 C47 120.60(17)
C49 C48 H48 119.7
C47 C48 H48 119.7
C48 C49 C50 121.80(18)
C48 C49 H49 119.1
C50 C49 H49 119.1
C49 C50 C51 117.19(17)
C49 C50 C53 122.83(19)
C51 C50 C53 119.98(19)
C52 C51 C50 121.55(19)
C52 C51 H51 119.2
C50 C51 H51 119.2
C51 C52 C47 120.87(18)
C51 C52 H52 119.6
C47 C52 H52 119.6
C54 C53 C55 112.0(3)
C54 C53 C50 112.2(2)
C55 C53 C50 109.3(2)
C54 C53 C56 106.6(3)
C55 C53 C56 107.6(3)
C50 C53 C56 108.9(2)
C53 C54 H54A 109.5
C53 C54 H54B 109.5
H54A C54 H54B 109.5
C53 C54 H54C 109.5
H54A C54 H54C 109.5
H54B C54 H54C 109.5
C53 C55 H55A 109.5
C53 C55 H55B 109.5
H55A C55 H55B 109.5
C53 C55 H55C 109.5
H55A C55 H55C 109.5
H55B C55 H55C 109.5
C53 C56 H56A 109.5
C53 C56 H56B 109.5
H56A C56 H56B 109.5
C53 C56 H56C 109.5
H56A C56 H56C 109.5
H56B C56 H56C 109.5
C62 C57 C58 117.54(18)
C62 C57 C10 123.49(18)
C58 C57 C10 118.96(17)
C59 C58 C57 121.56(18)
C59 C58 H58 119.2
C57 C58 H58 119.2
C58 C59 C60 121.2(2)
C58 C59 H59 119.4
C60 C59 H59 119.4
C59 C60 C61 117.0(2)
C59 C60 C63 121.1(2)
C61 C60 C63 121.9(2)
C62 C61 C60 122.4(2)
C62 C61 H61 118.8
C60 C61 H61 118.8
C61 C62 C57 120.4(2)
C61 C62 H62 119.8
C57 C62 H62 119.8
C66 C63 C60 114.9(5)
C66 C63 C65 115.8(5)
C60 C63 C65 113.4(3)
C66 C63 C64 105.8(6)
C60 C63 C64 103.8(3)
C65 C63 C64 100.9(5)
C63 C64 H64A 109.5
C63 C64 H64B 109.5
H64A C64 H64B 109.5
C63 C64 H64C 109.5
H64A C64 H64C 109.5
H64B C64 H64C 109.5
C63 C65 H65A 109.5
C63 C65 H65B 109.5
H65A C65 H65B 109.5
C63 C65 H65C 109.5
H65A C65 H65C 109.5
H65B C65 H65C 109.5
C63 C66 H66A 109.5
C63 C66 H66B 109.5
H66A C66 H66B 109.5
C63 C66 H66C 109.5
H66A C66 H66C 109.5
H66B C66 H66C 109.5
H64D C64' H64E 109.5
H64D C64' H64F 109.5
H64E C64' H64F 109.5
H65D C65' H65E 109.5
H65D C65' H65F 109.5
H65E C65' H65F 109.5
H66D C66' H66E 109.5
H66D C66' H66F 109.5
H66E C66' H66F 109.5
C72 C67 C68 118.36(17)
C72 C67 C11 119.71(16)
C68 C67 C11 121.73(17)
C69 C68 C67 120.28(18)
C69 C68 H68 119.9
C67 C68 H68 119.9
C68 C69 C70 121.81(18)
C68 C69 H69 119.1
C70 C69 H69 119.1
C71 C70 C69 117.34(17)
C71 C70 C73 122.14(19)
C69 C70 C73 120.52(19)
C70 C71 C72 121.29(18)
C70 C71 H71 119.4
C72 C71 H71 119.4
C67 C72 C71 120.89(17)
C67 C72 H72 119.6
C71 C72 H72 119.6
C75 C73 C70 109.7(2)
C75 C73 C74 111.5(3)
C70 C73 C74 107.8(2)
C75 C73 C76 109.9(2)
C70 C73 C76 111.4(2)
C74 C73 C76 106.5(3)
C73 C74 H74A 109.5
C73 C74 H74B 109.5
H74A C74 H74B 109.5
C73 C74 H74C 109.5
H74A C74 H74C 109.5
H74B C74 H74C 109.5
C73 C75 H75A 109.5
C73 C75 H75B 109.5
H75A C75 H75B 109.5
C73 C75 H75C 109.5
H75A C75 H75C 109.5
H75B C75 H75C 109.5
C73 C76 H76A 109.5
C73 C76 H76B 109.5
H76A C76 H76B 109.5
C73 C76 H76C 109.5
H76A C76 H76C 109.5
H76B C76 H76C 109.5
H74D C74' H74E 109.5
H74D C74' H74F 109.5
H74E C74' H74F 109.5
H75D C75' H75E 109.5
H75D C75' H75F 109.5
H75E C75' H75F 109.5
H76D C76' H76E 109.5
H76D C76' H76F 109.5
H76E C76' H76F 109.5
C78 C77 C82 118.22(16)
C78 C77 C14 123.24(16)
C82 C77 C14 118.01(16)
C79 C78 C77 120.36(17)
C79 C78 H78 119.8
C77 C78 H78 119.8
C78 C79 C80 121.51(17)
C78 C79 H79 119.2
C80 C79 H79 119.2
C79 C80 C81 117.29(16)
C79 C80 C83 124.05(17)
C81 C80 C83 118.49(17)
C82 C81 C80 121.33(18)
C82 C81 H81 119.3
C80 C81 H81 119.3
C81 C82 C77 120.81(17)
C81 C82 H82 119.6
C77 C82 H82 119.6
C85 C83 C80 112.50(18)
C85 C83 C84 108.5(2)
C80 C83 C84 110.72(19)
C85 C83 C86 108.2(2)
C80 C83 C86 107.64(18)
C84 C83 C86 109.2(2)
C83 C84 H84A 109.5
C83 C84 H84B 109.5
H84A C84 H84B 109.5
C83 C84 H84C 109.5
H84A C84 H84C 109.5
H84B C84 H84C 109.5
C83 C85 H85A 109.5
C83 C85 H85B 109.5
H85A C85 H85B 109.5
C83 C85 H85C 109.5
H85A C85 H85C 109.5
H85B C85 H85C 109.5
C83 C86 H86A 109.5
C83 C86 H86B 109.5
H86A C86 H86B 109.5
C83 C86 H86C 109.5
H86A C86 H86C 109.5
H86B C86 H86C 109.5
C92 C87 C88 117.93(16)
C92 C87 C15 121.28(15)
C88 C87 C15 120.75(16)
C89 C88 C87 120.56(17)
C89 C88 H88 119.7
C87 C88 H88 119.7
C88 C89 C90 122.07(17)
C88 C89 H89 119.0
C90 C89 H89 119.0
C91 C90 C89 116.91(16)
C91 C90 C93 122.41(17)
C89 C90 C93 120.55(16)
C92 C91 C90 121.40(17)
C92 C91 H91 119.3
C90 C91 H91 119.3
C91 C92 C87 121.12(16)
C91 C92 H92 119.4
C87 C92 H92 119.4
C90 C93 C95 112.04(16)
C90 C93 C96 110.87(17)
C95 C93 C96 108.39(19)
C90 C93 C94 107.37(18)
C95 C93 C94 108.9(2)
C96 C93 C94 109.17(19)
C93 C94 H94A 109.5
C93 C94 H94B 109.5
H94A C94 H94B 109.5
C93 C94 H94C 109.5
H94A C94 H94C 109.5
H94B C94 H94C 109.5
C93 C95 H95A 109.5
C93 C95 H95B 109.5
H95A C95 H95B 109.5
C93 C95 H95C 109.5
H95A C95 H95C 109.5
H95B C95 H95C 109.5
C93 C96 H96A 109.5
C93 C96 H96B 109.5
H96A C96 H96B 109.5
C93 C96 H96C 109.5
H96A C96 H96C 109.5
H96B C96 H96C 109.5
C1 N1 C4 104.87(14)
C4 N2 C5 124.90(15)
C8 N3 C5 109.64(14)
C8 N3 H3 125.2
C5 N3 H3 125.2
C9 N4 C8 124.83(15)
C9 N4 H4 117.6
C8 N4 H4 117.6
C9 N5 C12 106.96(15)
C16 N6 C13 111.98(15)
C16 N6 H6 124.0
C13 N6 H6 124.0
C16 N7 C1 125.10(15)
C16 N7 H7 117.4
C1 N7 H7 117.4
C113 B1 C105 112.31(15)
C113 B1 C97 105.22(14)
C105 B1 C97 111.59(15)
C113 B1 C121 113.25(15)
C105 B1 C121 103.18(14)
C97 B1 C121 111.49(15)
C98 C97 C102 115.69(17)
C98 C97 B1 122.22(17)
C102 C97 B1 122.04(16)
C99 C98 C97 122.17(18)
C99 C98 H98 118.9
C97 C98 H98 118.9
C100 C99 C98 121.00(18)
C100 C99 C103 119.88(18)
C98 C99 C103 118.93(19)
C99 C100 C101 118.07(18)
C99 C100 H100 121.0
C101 C100 H100 121.0
C102 C101 C100 120.75(19)
C102 C101 C104 120.81(18)
C100 C101 C104 118.23(18)
C101 C102 C97 122.25(18)
C101 C102 H102 118.9
C97 C102 H102 118.9
F2 C103 F1 107.8(2)
F2 C103 F3 105.4(2)
F1 C103 F3 105.48(17)
F2 C103 C99 111.50(18)
F1 C103 C99 113.46(17)
F3 C103 C99 112.7(2)
F6 C104 F5 107.20(18)
F6 C104 F4 106.05(18)
F5 C104 F4 105.44(17)
F6 C104 C101 113.83(17)
F5 C104 C101 112.97(19)
F4 C104 C101 110.77(18)
C106 C105 C110 115.55(17)
C106 C105 B1 123.17(16)
C110 C105 B1 121.00(16)
C107 C106 C105 122.09(18)
C107 C106 H106 119.0
C105 C106 H106 119.0
C108 C107 C106 121.32(18)
C108 C107 C111 120.63(18)
C106 C107 C111 118.05(18)
C107 C108 C109 117.66(18)
C107 C108 H108 121.2
C109 C108 H108 121.2
C108 C109 C110 121.02(17)
C108 C109 C112 120.58(18)
C110 C109 C112 118.39(18)
C109 C110 C105 122.33(18)
C109 C110 H110 118.8
C105 C110 H110 118.8
F7 C111 F9 106.5(2)
F7 C111 F8 105.6(2)
F9 C111 F8 106.1(2)
F7 C111 C107 112.9(2)
F9 C111 C107 113.64(19)
F8 C111 C107 111.4(2)
F10 C112 F11 106.69(18)
F10 C112 F12 107.25(18)
F11 C112 F12 104.29(18)
F10 C112 C109 113.58(19)
F11 C112 C109 112.60(17)
F12 C112 C109 111.83(17)
C114 C113 C118 115.92(16)
C114 C113 B1 122.56(16)
C118 C113 B1 121.25(16)
C113 C114 C115 122.08(17)
C113 C114 H114 119.0
C115 C114 H114 119.0
C116 C115 C114 120.92(18)
C116 C115 C119 119.26(17)
C114 C115 C119 119.81(18)
C117 C116 C115 118.00(17)
C117 C116 H116 121.0
C115 C116 H116 121.0
C116 C117 C118 121.04(18)
C116 C117 C120 117.90(17)
C118 C117 C120 121.00(18)
C117 C118 C113 122.02(18)
C117 C118 H118 119.0
C113 C118 H118 119.0
F14 C119 F13 111.0(4)
F14 C119 F15 105.1(3)
F13 C119 F15 102.3(3)
F14 C119 C115 114.3(3)
F13 C119 C115 112.6(2)
F15 C119 C115 110.5(2)
F18 C120 F17 106.46(18)
F18 C120 F16 105.98(17)
F17 C120 F16 105.77(17)
F18 C120 C117 113.61(16)
F17 C120 C117 111.60(17)
F16 C120 C117 112.83(17)
C122 C121 C126 115.51(17)
C122 C121 B1 123.94(16)
C126 C121 B1 120.32(16)
C123 C122 C121 122.53(18)
C123 C122 H122 118.7
C121 C122 H122 118.7
C124 C123 C122 120.87(19)
C124 C123 C127 119.08(19)
C122 C123 C127 120.05(19)
C125 C124 C123 117.79(19)
C125 C124 H124 121.1
C123 C124 H124 121.1
C124 C125 C126 121.04(18)
C124 C125 C128 119.8(2)
C126 C125 C128 119.1(2)
C125 C126 C121 122.23(18)
C125 C126 H126 118.9
C121 C126 H126 118.9
F21 C127 F19 106.3(4)
F21 C127 F20 110.5(4)
F19 C127 F20 103.1(4)
F21 C127 C123 114.2(3)
F19 C127 C123 110.7(3)
F20 C127 C123 111.4(3)
F24 C128 F23 109.8(3)
F24 C128 F22 105.8(3)
F23 C128 F22 101.1(3)
F24 C128 C125 114.6(2)
F23 C128 C125 113.9(3)
F22 C128 C125 110.5(2)
C2S C1S C6S 121.5(4)
C2S C1S H1S 119.3
C6S C1S H1S 119.3
C1S C2S C3S 120.1(3)
C1S C2S H2S 120.0
C3S C2S H2S 120.0
C4S C3S C2S 119.9(4)
C4S C3S H3S 120.0
C2S C3S H3S 120.0
C3S C4S C5S 120.4(4)
C3S C4S H4S 119.8
C5S C4S H4S 119.8
C6S C5S C4S 120.8(4)
C6S C5S H5S 119.6
C4S C5S H5S 119.6
C5S C6S C1S 117.4(3)
C5S C6S C7S 122.9(4)
C1S C6S C7S 119.7(3)
C6S C7S H7S1 109.5
C6S C7S H7S2 109.5
H7S1 C7S H7S2 109.5
C6S C7S H7S3 109.5
H7S1 C7S H7S3 109.5
H7S2 C7S H7S3 109.5
C2' C1' C6' 122.3(10)
C2' C1' H1' 118.9
C6' C1' H1' 118.9
C1' C2' C3' 116.8(10)
C1' C2' H2' 121.6
C3' C2' H2' 121.6
C4' C3' C2' 122.8(10)
C4' C3' H3' 118.6
C2' C3' H3' 118.6
C3' C4' C5' 120.4(10)
C3' C4' H4' 119.8
C5' C4' H4' 119.8
C6' C5' C4' 117.9(10)
C6' C5' H5' 121.0
C4' C5' H5' 121.0
C5' C6' C1' 119.8(8)
C5' C6' C7' 120.5(11)
C1' C6' C7' 119.7(11)
C6' C7' H7'1 109.5
C6' C7' H7'2 109.5
H7'1 C7' H7'2 109.5
C6' C7' H7'3 109.5
H7'1 C7' H7'3 109.5
H7'2 C7' H7'3 109.5
C9S C8S C13S 121.4(4)
C9S C8S H8S 119.3
C13S C8S H8S 119.3
C8S C9S C10S 120.1(3)
C8S C9S H9S 119.9
C10S C9S H9S 119.9
C9S C10S C11S 120.1(3)
C9S C10S H10S 119.9
C11S C10S H10S 119.9
C10S C11S C12S 119.1(4)
C10S C11S H11S 120.4
C12S C11S H11S 120.4
C13S C12S C11S 121.7(3)
C13S C12S H12S 119.1
C11S C12S H12S 119.1
C12S C13S C8S 117.5(3)
C12S C13S C14S 121.9(3)
C8S C13S C14S 120.6(4)
C13S C14S H14A 109.5
C13S C14S H14B 109.5
H14A C14S H14B 109.5
C13S C14S H14C 109.5
H14A C14S H14C 109.5
H14B C14S H14C 109.5
C16S C15S C20S 121.2(4)
C16S C15S H15S 119.4
C20S C15S H15S 119.4
C15S C16S C17S 120.3(4)
C15S C16S H16S 119.8
C17S C16S H16S 119.8
C16S C17S C18S 118.6(3)
C16S C17S H17S 120.7
C18S C17S H17S 120.7
C19S C18S C17S 121.5(4)
C19S C18S H18S 119.3
C17S C18S H18S 119.3
C18S C19S C20S 120.0(4)
C18S C19S H19S 120.0
C20S C19S H19S 120.0
C15S C20S C19S 118.3(3)
C15S C20S C21S 122.4(3)
C19S C20S C21S 119.3(4)
C20S C21S H21A 109.5
C20S C21S H21B 109.5
H21A C21S H21B 109.5
C20S C21S H21C 109.5
H21A C21S H21C 109.5
H21B C21S H21C 109.5
C23S C22S C27S 119.5(6)
C23S C22S H22S 120.3
C27S C22S H22S 120.3
C22S C23S C24S 117.4(6)
C22S C23S H23S 121.3
C24S C23S H23S 121.3
C25S C24S C23S 126.6(7)
C25S C24S H24S 116.7
C23S C24S H24S 116.7
C24S C25S C26S 116.2(7)
C24S C25S H25S 121.9
C26S C25S H25S 121.9
C27S C26S C25S 118.2(7)
C27S C26S H26S 120.9
C25S C26S H26S 120.9
C22S C27S C26S 122.2(5)
C22S C27S C28S 122.3(6)
C26S C27S C28S 115.5(6)
C27S C28S H28A 109.5
C27S C28S H28B 109.5
H28A C28S H28B 109.5
C27S C28S H28C 109.5
H28A C28S H28C 109.5
H28B C28S H28C 109.5
C34S C29S C30S 122.8(10)
C34S C29S H29S 118.6
C30S C29S H29S 118.6
C31S C30S C29S 114.5(12)
C31S C30S H30S 122.7
C29S C30S H30S 122.7
C30S C31S C32S 127.8(14)
C30S C31S H31S 116.1
C32S C31S H31S 116.1
C31S C32S C33S 118.5(10)
C31S C32S H32S 120.8
C33S C32S H32S 120.8
C32S C33S C34S 122.6(11)
C32S C33S H33S 118.7
C34S C33S H33S 118.7
C29S C34S C33S 113.7(12)
C29S C34S C35S 121.9(11)
C33S C34S C35S 124.4(12)
C34S C35S H35D 109.5
C34S C35S H35E 109.5
H35D C35S H35E 109.5
C34S C35S H35F 109.5
H35D C35S H35F 109.5
H35E C35S H35F 109.5

loop_
_geom_bond_atom_site_label_1
_geom_bond_atom_site_label_2
_geom_bond_distance
C1 N1 1.329(2)
C1 N7 1.377(2)
C1 C2 1.454(2)
C2 C3 1.381(2)
C2 C17 1.477(2)
C3 C4 1.473(2)
C3 C27 1.474(2)
C4 N2 1.323(2)
C4 N1 1.382(2)
C5 N2 1.332(2)
C5 N3 1.373(2)
C5 C6 1.443(2)
C6 C7 1.396(2)
C6 C37 1.468(2)
C7 C8 1.423(2)
C7 C47 1.479(2)
C8 N3 1.342(2)
C8 N4 1.367(2)
C9 N5 1.316(2)
C9 N4 1.365(2)
C9 C10 1.458(2)
C10 C11 1.378(2)
C10 C57 1.474(2)
C11 C12 1.467(2)
C11 C67 1.475(2)
C12 N5 1.377(2)
C12 C13 1.412(2)
C13 N6 1.382(2)
C13 C14 1.451(2)
C14 C15 1.401(2)
C14 C77 1.477(2)
C15 C16 1.436(2)
C15 C87 1.473(2)
C16 N6 1.317(2)
C16 N7 1.355(2)
C17 C18 1.398(2)
C17 C22 1.400(2)
C18 C19 1.389(2)
C18 H18 0.9500
C19 C20 1.394(3)
C19 H19 0.9500
C20 C21 1.403(3)
C20 C23 1.533(2)
C21 C22 1.388(3)
C21 H21 0.9500
C22 H22 0.9500
C23 C24 1.516(3)
C23 C26 1.526(3)
C23 C25 1.539(3)
C24 H24A 0.9800
C24 H24B 0.9800
C24 H24C 0.9800
C25 H25A 0.9800
C25 H25B 0.9800
C25 H25C 0.9800
C26 H26A 0.9800
C26 H26B 0.9800
C26 H26C 0.9800
C27 C28 1.395(2)
C27 C32 1.405(2)
C28 C29 1.392(2)
C28 H28 0.9500
C29 C30 1.397(3)
C29 H29 0.9500
C30 C31 1.394(3)
C30 C33 1.534(2)
C31 C32 1.385(2)
C31 H31 0.9500
C32 H32 0.9500
C33 C34 1.526(3)
C33 C35 1.535(3)
C33 C36 1.541(3)
C34 H34A 0.9800
C34 H34B 0.9800
C34 H34C 0.9800
C35 H35A 0.9800
C35 H35B 0.9800
C35 H35C 0.9800
C36 H36A 0.9800
C36 H36B 0.9800
C36 H36C 0.9800
C37 C42 1.399(2)
C37 C38 1.401(3)
C38 C39 1.383(2)
C38 H38 0.9500
C39 C40 1.402(3)
C39 H39 0.9500
C40 C41 1.386(3)
C40 C43 1.532(2)
C41 C42 1.392(3)
C41 H41 0.9500
C42 H42 0.9500
C43 C46 1.523(3)
C43 C44 1.532(3)
C43 C45 1.534(3)
C44 H44A 0.9800
C44 H44B 0.9800
C44 H44C 0.9800
C45 H45A 0.9800
C45 H45B 0.9800
C45 H45C 0.9800
C46 H46A 0.9800
C46 H46B 0.9800
C46 H46C 0.9800
C47 C48 1.396(3)
C47 C52 1.397(3)
C48 C49 1.391(3)
C48 H48 0.9500
C49 C50 1.394(3)
C49 H49 0.9500
C50 C51 1.395(3)
C50 C53 1.542(3)
C51 C52 1.389(3)
C51 H51 0.9500
C52 H52 0.9500
C53 C54 1.513(4)
C53 C55 1.520(4)
C53 C56 1.542(4)
C54 H54A 0.9800
C54 H54B 0.9800
C54 H54C 0.9800
C55 H55A 0.9800
C55 H55B 0.9800
C55 H55C 0.9800
C56 H56A 0.9800
C56 H56B 0.9800
C56 H56C 0.9800
C57 C62 1.399(3)
C57 C58 1.399(3)
C58 C59 1.390(3)
C58 H58 0.9500
C59 C60 1.393(3)
C59 H59 0.9500
C60 C61 1.398(4)
C60 C63 1.533(3)
C61 C62 1.387(3)
C61 H61 0.9500
C62 H62 0.9500
C63 C66 1.456(8)
C63 C65 1.539(7)
C63 C64 1.644(8)
C64 H64A 0.9800
C64 H64B 0.9800
C64 H64C 0.9800
C65 H65A 0.9800
C65 H65B 0.9800
C65 H65C 0.9800
C66 H66A 0.9800
C66 H66B 0.9800
C66 H66C 0.9800
C64' H64D 0.9800
C64' H64E 0.9800
C64' H64F 0.9800
C65' H65D 0.9800
C65' H65E 0.9800
C65' H65F 0.9800
C66' H66D 0.9800
C66' H66E 0.9800
C66' H66F 0.9800
C67 C72 1.390(3)
C67 C68 1.396(3)
C68 C69 1.386(3)
C68 H68 0.9500
C69 C70 1.398(3)
C69 H69 0.9500
C70 C71 1.390(3)
C70 C73 1.532(3)
C71 C72 1.391(3)
C71 H71 0.9500
C72 H72 0.9500
C73 C75 1.486(4)
C73 C74 1.548(4)
C73 C76 1.555(4)
C74 H74A 0.9800
C74 H74B 0.9800
C74 H74C 0.9800
C75 H75A 0.9800
C75 H75B 0.9800
C75 H75C 0.9800
C76 H76A 0.9800
C76 H76B 0.9800
C76 H76C 0.9800
C74' H74D 0.9800
C74' H74E 0.9800
C74' H74F 0.9800
C75' H75D 0.9800
C75' H75E 0.9800
C75' H75F 0.9800
C76' H76D 0.9800
C76' H76E 0.9800
C76' H76F 0.9800
C77 C78 1.394(2)
C77 C82 1.399(3)
C78 C79 1.391(2)
C78 H78 0.9500
C79 C80 1.397(3)
C79 H79 0.9500
C80 C81 1.399(3)
C80 C83 1.533(2)
C81 C82 1.381(3)
C81 H81 0.9500
C82 H82 0.9500
C83 C85 1.530(3)
C83 C84 1.536(3)
C83 C86 1.537(4)
C84 H84A 0.9800
C84 H84B 0.9800
C84 H84C 0.9800
C85 H85A 0.9800
C85 H85B 0.9800
C85 H85C 0.9800
C86 H86A 0.9800
C86 H86B 0.9800
C86 H86C 0.9800
C87 C92 1.394(2)
C87 C88 1.399(2)
C88 C89 1.382(3)
C88 H88 0.9500
C89 C90 1.401(3)
C89 H89 0.9500
C90 C91 1.395(2)
C90 C93 1.529(2)
C91 C92 1.390(2)
C91 H91 0.9500
C92 H92 0.9500
C93 C95 1.533(3)
C93 C96 1.535(3)
C93 C94 1.539(3)
C94 H94A 0.9800
C94 H94B 0.9800
C94 H94C 0.9800
C95 H95A 0.9800
C95 H95B 0.9800
C95 H95C 0.9800
C96 H96A 0.9800
C96 H96B 0.9800
C96 H96C 0.9800
N3 H3 0.8800
N4 H4 0.8800
N6 H6 0.8800
N7 H7 0.8800
B1 C113 1.635(3)
B1 C105 1.641(3)
B1 C97 1.641(3)
B1 C121 1.644(3)
C97 C98 1.396(3)
C97 C102 1.406(3)
C98 C99 1.391(3)
C98 H98 0.9500
C99 C100 1.383(3)
C99 C103 1.490(3)
C100 C101 1.387(3)
C100 H100 0.9500
C101 C102 1.387(3)
C101 C104 1.498(3)
C102 H102 0.9500
C103 F2 1.321(3)
C103 F1 1.329(3)
C103 F3 1.339(3)
C104 F6 1.338(3)
C104 F5 1.339(3)
C104 F4 1.349(2)
C105 C106 1.396(3)
C105 C110 1.403(3)
C106 C107 1.390(3)
C106 H106 0.9500
C107 C108 1.383(3)
C107 C111 1.498(3)
C108 C109 1.384(3)
C108 H108 0.9500
C109 C110 1.386(3)
C109 C112 1.495(3)
C110 H110 0.9500
C111 F7 1.330(3)
C111 F9 1.338(3)
C111 F8 1.347(3)
C112 F10 1.329(3)
C112 F11 1.338(3)
C112 F12 1.350(3)
C113 C114 1.394(3)
C113 C118 1.403(3)
C114 C115 1.397(3)
C114 H114 0.9500
C115 C116 1.385(3)
C115 C119 1.496(3)
C116 C117 1.383(3)
C116 H116 0.9500
C117 C118 1.392(3)
C117 C120 1.497(3)
C118 H118 0.9500
C119 F14 1.309(5)
C119 F13 1.328(3)
C119 F15 1.354(3)
C120 F18 1.337(3)
C120 F17 1.338(2)
C120 F16 1.339(2)
C121 C122 1.397(3)
C121 C126 1.401(3)
C122 C123 1.390(3)
C122 H122 0.9500
C123 C124 1.388(3)
C123 C127 1.499(3)
C124 C125 1.386(3)
C124 H124 0.9500
C125 C126 1.391(3)
C125 C128 1.492(3)
C126 H126 0.9500
C127 F21 1.289(4)
C127 F19 1.327(5)
C127 F20 1.328(5)
C128 F24 1.278(4)
C128 F23 1.331(4)
C128 F22 1.370(4)
C1S C2S 1.353(5)
C1S C6S 1.401(5)
C1S H1S 0.9500
C2S C3S 1.394(5)
C2S H2S 0.9500
C3S C4S 1.337(6)
C3S H3S 0.9500
C4S C5S 1.403(6)
C4S H4S 0.9500
C5S C6S 1.377(4)
C5S H5S 0.9500
C6S C7S 1.476(5)
C7S H7S1 0.9800
C7S H7S2 0.9800
C7S H7S3 0.9800
C1' C2' 1.327(9)
C1' C6' 1.397(9)
C1' H1' 0.9500
C2' C3' 1.408(9)
C2' H2' 0.9500
C3' C4' 1.315(10)
C3' H3' 0.9500
C4' C5' 1.399(10)
C4' H4' 0.9500
C5' C6' 1.371(9)
C5' H5' 0.9500
C6' C7' 1.451(9)
C7' H7'1 0.9800
C7' H7'2 0.9800
C7' H7'3 0.9800
C8S C9S 1.361(5)
C8S C13S 1.380(5)
C8S H8S 0.9500
C9S C10S 1.364(6)
C9S H9S 0.9500
C10S C11S 1.370(5)
C10S H10S 0.9500
C11S C12S 1.376(5)
C11S H11S 0.9500
C12S C13S 1.374(5)
C12S H12S 0.9500
C13S C14S 1.484(5)
C14S H14A 0.9800
C14S H14B 0.9800
C14S H14C 0.9800
C15S C16S 1.367(5)
C15S C20S 1.388(5)
C15S H15S 0.9500
C16S C17S 1.378(6)
C16S H16S 0.9500
C17S C18S 1.394(6)
C17S H17S 0.9500
C18S C19S 1.355(5)
C18S H18S 0.9500
C19S C20S 1.398(5)
C19S H19S 0.9500
C20S C21S 1.477(5)
C21S H21A 0.9800
C21S H21B 0.9800
C21S H21C 0.9800
C22S C23S 1.309(7)
C22S C27S 1.382(7)
C22S H22S 0.9500
C23S C24S 1.399(7)
C23S H23S 0.9500
C24S C25S 1.315(8)
C24S H24S 0.9500
C25S C26S 1.396(8)
C25S H25S 0.9500
C26S C27S 1.392(7)
C26S H26S 0.9500
C27S C28S 1.427(7)
C28S H28A 0.9800
C28S H28B 0.9800
C28S H28C 0.9800
C29S C34S 1.400(16)
C29S C30S 1.416(17)
C29S H29S 0.9500
C30S C31S 1.285(15)
C30S H30S 0.9500
C31S C32S 1.309(16)
C31S H31S 0.9500
C32S C33S 1.327(14)
C32S H32S 0.9500
C33S C34S 1.405(11)
C33S H33S 0.9500
C34S C35S 1.465(18)
C35S H35D 0.9800
C35S H35E 0.9800
C35S H35F 0.9800

loop_
_geom_torsion_atom_site_label_1
_geom_torsion_atom_site_label_2
_geom_torsion_atom_site_label_3
_geom_torsion_atom_site_label_4
_geom_torsion
N1 C1 C2 C3 1.1(2)
N7 C1 C2 C3 -174.56(16)
N1 C1 C2 C17 175.83(16)
N7 C1 C2 C17 0.2(3)
C1 C2 C3 C4 -0.49(18)
C17 C2 C3 C4 -174.54(18)
C1 C2 C3 C27 -179.85(17)
C17 C2 C3 C27 6.1(3)
C2 C3 C4 N2 177.63(16)
C27 C3 C4 N2 -3.0(3)
C2 C3 C4 N1 -0.15(19)
C27 C3 C4 N1 179.26(16)
N2 C5 C6 C7 -173.56(17)
N3 C5 C6 C7 0.79(19)
N2 C5 C6 C37 1.0(3)
N3 C5 C6 C37 175.31(16)
C5 C6 C7 C8 0.34(19)
C37 C6 C7 C8 -173.86(17)
C5 C6 C7 C47 -178.42(18)
C37 C6 C7 C47 7.4(3)
C6 C7 C8 N3 -1.4(2)
C47 C7 C8 N3 177.50(16)
C6 C7 C8 N4 178.61(17)
C47 C7 C8 N4 -2.5(3)
N5 C9 C10 C11 4.5(2)
N4 C9 C10 C11 -167.02(18)
N5 C9 C10 C57 -176.69(17)
N4 C9 C10 C57 11.8(3)
C9 C10 C11 C12 -3.80(19)
C57 C10 C11 C12 177.61(19)
C9 C10 C11 C67 170.99(17)
C57 C10 C11 C67 -7.6(3)
C10 C11 C12 N5 2.2(2)
C67 C11 C12 N5 -172.46(17)
C10 C11 C12 C13 179.9(2)
C67 C11 C12 C13 5.3(3)
N5 C12 C13 N6 3.1(2)
C11 C12 C13 N6 -174.6(2)
N5 C12 C13 C14 176.9(2)
C11 C12 C13 C14 -0.8(4)
N6 C13 C14 C15 1.26(19)
C12 C13 C14 C15 -172.7(2)
N6 C13 C14 C77 -178.92(18)
C12 C13 C14 C77 7.1(4)
C13 C14 C15 C16 1.3(2)
C77 C14 C15 C16 -178.57(16)
C13 C14 C15 C87 -173.21(18)
C77 C14 C15 C87 7.0(3)
C14 C15 C16 N6 -3.5(2)
C87 C15 C16 N6 171.46(16)
C14 C15 C16 N7 174.21(18)
C87 C15 C16 N7 -10.8(3)
C3 C2 C17 C18 -138.2(2)
C1 C2 C17 C18 48.7(2)
C3 C2 C17 C22 44.3(3)
C1 C2 C17 C22 -128.82(19)
C22 C17 C18 C19 -0.9(3)
C2 C17 C18 C19 -178.49(16)
C17 C18 C19 C20 0.5(3)
C18 C19 C20 C21 0.4(3)
C18 C19 C20 C23 -179.23(17)
C19 C20 C21 C22 -0.8(3)
C23 C20 C21 C22 178.81(18)
C20 C21 C22 C17 0.4(3)
C18 C17 C22 C21 0.5(3)
C2 C17 C22 C21 178.03(17)
C19 C20 C23 C24 -0.3(3)
C21 C20 C23 C24 -179.9(2)
C19 C20 C23 C26 -121.0(2)
C21 C20 C23 C26 59.4(2)
C19 C20 C23 C25 120.8(2)
C21 C20 C23 C25 -58.8(2)
C2 C3 C27 C28 29.0(3)
C4 C3 C27 C28 -150.23(18)
C2 C3 C27 C32 -152.10(19)
C4 C3 C27 C32 28.6(3)
C32 C27 C28 C29 -0.6(3)
C3 C27 C28 C29 178.28(17)
C27 C28 C29 C30 -0.8(3)
C28 C29 C30 C31 1.1(3)
C28 C29 C30 C33 -176.84(18)
C29 C30 C31 C32 0.0(3)
C33 C30 C31 C32 178.02(18)
C30 C31 C32 C27 -1.4(3)
C28 C27 C32 C31 1.7(3)
C3 C27 C32 C31 -177.19(17)
C31 C30 C33 C34 168.6(2)
C29 C30 C33 C34 -13.5(3)
C31 C30 C33 C35 48.1(2)
C29 C30 C33 C35 -134.05(19)
C31 C30 C33 C36 -71.3(2)
C29 C30 C33 C36 106.6(2)
C7 C6 C37 C42 26.2(3)
C5 C6 C37 C42 -147.13(18)
C7 C6 C37 C38 -155.90(18)
C5 C6 C37 C38 30.8(3)
C42 C37 C38 C39 -0.3(3)
C6 C37 C38 C39 -178.33(16)
C37 C38 C39 C40 -0.5(3)
C38 C39 C40 C41 0.9(3)
C38 C39 C40 C43 -176.26(17)
C39 C40 C41 C42 -0.4(3)
C43 C40 C41 C42 176.60(18)
C40 C41 C42 C37 -0.4(3)
C38 C37 C42 C41 0.8(3)
C6 C37 C42 C41 178.80(17)
C41 C40 C43 C46 6.4(3)
C39 C40 C43 C46 -176.63(17)
C41 C40 C43 C44 126.4(2)
C39 C40 C43 C44 -56.7(3)
C41 C40 C43 C45 -114.0(2)
C39 C40 C43 C45 63.0(2)
C6 C7 C47 C48 54.1(3)
C8 C7 C47 C48 -124.54(19)
C6 C7 C47 C52 -127.9(2)
C8 C7 C47 C52 53.5(2)
C52 C47 C48 C49 0.3(3)
C7 C47 C48 C49 178.32(17)
C47 C48 C49 C50 0.2(3)
C48 C49 C50 C51 -0.7(3)
C48 C49 C50 C53 178.58(19)
C49 C50 C51 C52 0.6(3)
C53 C50 C51 C52 -178.7(2)
C50 C51 C52 C47 -0.1(3)
C48 C47 C52 C51 -0.3(3)
C7 C47 C52 C51 -178.40(18)
C49 C50 C53 C54 6.1(3)
C51 C50 C53 C54 -174.7(3)
C49 C50 C53 C55 -118.8(3)
C51 C50 C53 C55 60.5(3)
C49 C50 C53 C56 123.9(2)
C51 C50 C53 C56 -56.9(3)
C11 C10 C57 C62 42.1(3)
C9 C10 C57 C62 -136.3(2)
C11 C10 C57 C58 -139.3(2)
C9 C10 C57 C58 42.4(3)
C62 C57 C58 C59 -0.5(3)
C10 C57 C58 C59 -179.20(18)
C57 C58 C59 C60 0.5(3)
C58 C59 C60 C61 0.0(3)
C58 C59 C60 C63 178.7(3)
C59 C60 C61 C62 -0.4(4)
C63 C60 C61 C62 -179.2(3)
C60 C61 C62 C57 0.4(4)
C58 C57 C62 C61 0.0(3)
C10 C57 C62 C61 178.7(2)
C59 C60 C63 C66 139.7(6)
C61 C60 C63 C66 -41.6(7)
C59 C60 C63 C65 3.3(6)
C61 C60 C63 C65 -178.0(5)
C59 C60 C63 C64 -105.3(4)
C61 C60 C63 C64 73.4(4)
C10 C11 C67 C72 -123.7(2)
C12 C11 C67 C72 50.0(3)
C10 C11 C67 C68 50.9(3)
C12 C11 C67 C68 -135.4(2)
C72 C67 C68 C69 1.4(3)
C11 C67 C68 C69 -173.29(18)
C67 C68 C69 C70 0.1(3)
C68 C69 C70 C71 -1.5(3)
C68 C69 C70 C73 178.34(19)
C69 C70 C71 C72 1.5(3)
C73 C70 C71 C72 -178.42(19)
C68 C67 C72 C71 -1.5(3)
C11 C67 C72 C71 173.32(17)
C70 C71 C72 C67 0.1(3)
C71 C70 C73 C75 -122.6(3)
C69 C70 C73 C75 57.5(3)
C71 C70 C73 C74 115.8(3)
C69 C70 C73 C74 -64.1(3)
C71 C70 C73 C76 -0.8(3)
C69 C70 C73 C76 179.4(2)
C15 C14 C77 C78 -124.0(2)
C13 C14 C77 C78 56.2(3)
C15 C14 C77 C82 47.4(3)
C13 C14 C77 C82 -132.4(2)
C82 C77 C78 C79 -5.4(3)
C14 C77 C78 C79 166.00(18)
C77 C78 C79 C80 0.0(3)
C78 C79 C80 C81 5.6(3)
C78 C79 C80 C83 -169.5(2)
C79 C80 C81 C82 -6.0(3)
C83 C80 C81 C82 169.5(2)
C80 C81 C82 C77 0.6(3)
C78 C77 C82 C81 5.1(3)
C14 C77 C82 C81 -166.74(19)
C79 C80 C83 C85 -4.6(3)
C81 C80 C83 C85 -179.7(2)
C79 C80 C83 C84 -126.1(2)
C81 C80 C83 C84 58.7(3)
C79 C80 C83 C86 114.6(2)
C81 C80 C83 C86 -60.6(3)
C14 C15 C87 C92 -142.4(2)
C16 C15 C87 C92 43.9(3)
C14 C15 C87 C88 40.1(3)
C16 C15 C87 C88 -133.6(2)
C92 C87 C88 C89 0.6(3)
C15 C87 C88 C89 178.19(19)
C87 C88 C89 C90 -0.4(3)
C88 C89 C90 C91 -0.5(3)
C88 C89 C90 C93 175.4(2)
C89 C90 C91 C92 1.3(3)
C93 C90 C91 C92 -174.53(19)
C90 C91 C92 C87 -1.1(3)
C88 C87 C92 C91 0.2(3)
C15 C87 C92 C91 -177.42(17)
C91 C90 C93 C95 -17.4(3)
C89 C90 C93 C95 166.9(2)
C91 C90 C93 C96 -138.6(2)
C89 C90 C93 C96 45.7(3)
C91 C90 C93 C94 102.2(2)
C89 C90 C93 C94 -73.5(2)
N7 C1 N1 C4 174.55(16)
C2 C1 N1 C4 -1.1(2)
N2 C4 N1 C1 -176.92(17)
C3 C4 N1 C1 0.77(19)
N1 C4 N2 C5 4.9(3)
C3 C4 N2 C5 -172.53(16)
N3 C5 N2 C4 -2.4(3)
C6 C5 N2 C4 170.94(17)
N4 C8 N3 C5 -178.06(16)
C7 C8 N3 C5 2.0(2)
N2 C5 N3 C8 172.64(17)
C6 C5 N3 C8 -1.7(2)
N5 C9 N4 C8 -3.5(3)
C10 C9 N4 C8 167.46(17)
N3 C8 N4 C9 6.5(3)
C7 C8 N4 C9 -173.56(18)
N4 C9 N5 C12 169.00(16)
C10 C9 N5 C12 -3.1(2)
C13 C12 N5 C9 -177.78(15)
C11 C12 N5 C9 0.6(2)
N7 C16 N6 C13 -173.49(16)
C15 C16 N6 C13 4.6(2)
C12 C13 N6 C16 172.52(15)
C14 C13 N6 C16 -3.6(2)
N6 C16 N7 C1 6.5(3)
C15 C16 N7 C1 -171.07(18)
N1 C1 N7 C16 -5.9(3)
C2 C1 N7 C16 169.32(17)
C113 B1 C97 C98 -94.19(19)
C105 B1 C97 C98 143.75(17)
C121 B1 C97 C98 29.0(2)
C113 B1 C97 C102 83.0(2)
C105 B1 C97 C102 -39.1(2)
C121 B1 C97 C102 -153.87(16)
C102 C97 C98 C99 2.6(3)
B1 C97 C98 C99 179.90(17)
C97 C98 C99 C100 -0.7(3)
C97 C98 C99 C103 174.22(18)
C98 C99 C100 C101 -1.0(3)
C103 C99 C100 C101 -175.88(18)
C99 C100 C101 C102 0.7(3)
C99 C100 C101 C104 175.46(18)
C100 C101 C102 C97 1.3(3)
C104 C101 C102 C97 -173.34(18)
C98 C97 C102 C101 -2.8(3)
B1 C97 C102 C101 179.82(17)
C100 C99 C103 F2 95.1(3)
C98 C99 C103 F2 -79.9(3)
C100 C99 C103 F1 -142.9(2)
C98 C99 C103 F1 42.1(3)
C100 C99 C103 F3 -23.1(3)
C98 C99 C103 F3 161.86(19)
C102 C101 C104 F6 -17.2(3)
C100 C101 C104 F6 168.07(18)
C102 C101 C104 F5 -139.76(19)
C100 C101 C104 F5 45.5(3)
C102 C101 C104 F4 102.2(2)
C100 C101 C104 F4 -72.5(2)
C113 B1 C105 C106 -143.03(17)
C97 B1 C105 C106 -25.1(2)
C121 B1 C105 C106 94.7(2)
C113 B1 C105 C110 43.4(2)
C97 B1 C105 C110 161.25(16)
C121 B1 C105 C110 -78.9(2)
C110 C105 C106 C107 -2.1(3)
B1 C105 C106 C107 -176.02(18)
C105 C106 C107 C108 2.3(3)
C105 C106 C107 C111 -177.1(2)
C106 C107 C108 C109 -0.9(3)
C111 C107 C108 C109 178.4(2)
C107 C108 C109 C110 -0.4(3)
C107 C108 C109 C112 178.37(18)
C108 C109 C110 C105 0.5(3)
C112 C109 C110 C105 -178.30(18)
C106 C105 C110 C109 0.7(3)
B1 C105 C110 C109 174.78(17)
C108 C107 C111 F7 117.4(2)
C106 C107 C111 F7 -63.2(3)
C108 C107 C111 F9 -4.1(3)
C106 C107 C111 F9 175.3(2)
C108 C107 C111 F8 -123.9(2)
C106 C107 C111 F8 55.5(3)
C108 C109 C112 F10 2.4(3)
C110 C109 C112 F10 -178.79(19)
C108 C109 C112 F11 123.8(2)
C110 C109 C112 F11 -57.4(3)
C108 C109 C112 F12 -119.2(2)
C110 C109 C112 F12 59.7(2)
C105 B1 C113 C114 30.7(2)
C97 B1 C113 C114 -90.89(19)
C121 B1 C113 C114 147.10(16)
C105 B1 C113 C118 -155.48(16)
C97 B1 C113 C118 82.93(19)
C121 B1 C113 C118 -39.1(2)
C118 C113 C114 C115 -0.1(3)
B1 C113 C114 C115 173.98(16)
C113 C114 C115 C116 0.3(3)
C113 C114 C115 C119 179.06(17)
C114 C115 C116 C117 0.3(3)
C119 C115 C116 C117 -178.55(17)
C115 C116 C117 C118 -0.9(3)
C115 C116 C117 C120 176.24(17)
C116 C117 C118 C113 1.0(3)
C120 C117 C118 C113 -176.01(17)
C114 C113 C118 C117 -0.5(3)
B1 C113 C118 C117 -174.70(16)
C116 C115 C119 F14 148.5(4)
C114 C115 C119 F14 -30.3(4)
C116 C115 C119 F13 -83.6(4)
C114 C115 C119 F13 97.6(4)
C116 C115 C119 F15 30.1(3)
C114 C115 C119 F15 -148.7(2)
C116 C117 C120 F18 176.71(17)
C118 C117 C120 F18 -6.2(3)
C116 C117 C120 F17 -62.9(2)
C118 C117 C120 F17 114.2(2)
C116 C117 C120 F16 56.0(2)
C118 C117 C120 F16 -126.83(19)
C113 B1 C121 C122 -28.8(2)
C105 B1 C121 C122 92.8(2)
C97 B1 C121 C122 -147.28(17)
C113 B1 C121 C126 156.78(16)
C105 B1 C121 C126 -81.55(19)
C97 B1 C121 C126 38.3(2)
C126 C121 C122 C123 -1.3(3)
B1 C121 C122 C123 -175.92(18)
C121 C122 C123 C124 0.0(3)
C121 C122 C123 C127 -179.9(2)
C122 C123 C124 C125 0.7(3)
C127 C123 C124 C125 -179.4(2)
C123 C124 C125 C126 -0.2(3)
C123 C124 C125 C128 -178.4(2)
C124 C125 C126 C121 -1.2(3)
C128 C125 C126 C121 177.0(2)
C122 C121 C126 C125 1.9(3)
B1 C121 C126 C125 176.70(17)
C124 C123 C127 F21 -6.7(6)
C122 C123 C127 F21 173.2(5)
C124 C123 C127 F19 113.2(4)
C122 C123 C127 F19 -66.9(4)
C124 C123 C127 F20 -132.7(4)
C122 C123 C127 F20 47.2(5)
C124 C125 C128 F24 -142.3(4)
C126 C125 C128 F24 39.4(4)
C124 C125 C128 F23 -14.8(4)
C126 C125 C128 F23 167.0(3)
C124 C125 C128 F22 98.2(3)
C126 C125 C128 F22 -80.0(3)
C6S C1S C2S C3S -0.6(5)
C1S C2S C3S C4S -0.8(5)
C2S C3S C4S C5S 0.6(6)
C3S C4S C5S C6S 1.0(6)
C4S C5S C6S C1S -2.2(5)
C4S C5S C6S C7S 175.2(3)
C2S C1S C6S C5S 2.0(4)
C2S C1S C6S C7S -175.5(3)
C6' C1' C2' C3' 0.00(15)
C1' C2' C3' C4' 0.01(16)
C2' C3' C4' C5' 0.0(3)
C3' C4' C5' C6' 0.1(4)
C4' C5' C6' C1' -0.1(4)
C4' C5' C6' C7' 180.0(3)
C2' C1' C6' C5' 0.0(3)
C2' C1' C6' C7' -179.99(19)
C13S C8S C9S C10S -0.2(6)
C8S C9S C10S C11S 0.2(6)
C9S C10S C11S C12S -0.2(5)
C10S C11S C12S C13S 0.2(5)
C11S C12S C13S C8S -0.2(4)
C11S C12S C13S C14S 179.3(3)
C9S C8S C13S C12S 0.2(5)
C9S C8S C13S C14S -179.4(3)
C20S C15S C16S C17S 0.4(4)
C15S C16S C17S C18S -0.7(5)
C16S C17S C18S C19S -0.1(5)
C17S C18S C19S C20S 1.1(4)
C16S C15S C20S C19S 0.6(4)
C16S C15S C20S C21S -178.7(3)
C18S C19S C20S C15S -1.4(4)
C18S C19S C20S C21S 177.9(3)
C27S C22S C23S C24S -0.68(13)
C22S C23S C24S C25S -0.21(17)
C23S C24S C25S C26S 0.5(3)
C24S C25S C26S C27S 0.0(4)
C23S C22S C27S C26S 1.2(3)
C23S C22S C27S C28S 178.90(19)
C25S C26S C27S C22S -0.9(4)
C25S C26S C27S C28S -178.7(3)
C34S C29S C30S C31S 0.16(15)
C29S C30S C31S C32S 0.16(17)
C30S C31S C32S C33S -0.4(4)
C31S C32S C33S C34S 0.4(5)
C30S C29S C34S C33S -0.2(3)
C30S C29S C34S C35S -179.7(2)
C32S C33S C34S C29S -0.1(4)
C32S C33S C34S C35S 179.4(3)
